data_7123458
loop_
_publ_author_name
'Nan, Zi-Ang'
'Xiao, Ying'
'Liu, Xiyan'
'Wang, Tan'
'Cheng, Xiaoling'
'Yang, Yang'
'Lei, Zhen'
'Wang, Quan-Ming'

_publ_section_title
;
 Monitoring the Growth of Ag-S Clusters through Crystallization of
 Intermediate Clusters
;
_journal_name_full 'Chemical Communications'
_journal_paper_doi 10.1039/C9CC03533H
_journal_year 2019
_chemical_formula_moiety 'Ag45 C109.5 F21 O14 S31, 1.5(C2 N), 0.5(C O), 0.5(C3 N O)'
_chemical_formula_sum 'C117 H201 Ag45 F21 N3 O16 S31'
_chemical_formula_weight 8152.81
_chemical_name_systematic
;
 ?
;
_space_group_crystal_system monoclinic
_space_group_IT_number 14
_space_group_name_Hall '-P 2yn'
_space_group_name_H-M_alt 'P 1 21/n 1'
_symmetry_space_group_name_Hall '-P 2yn'
_symmetry_space_group_name_H-M 'P 1 21/n 1'
_audit_creation_date 2015-02-07
_audit_creation_method
;
Olex2 1.2
(compiled 2015.01.26 svn.r3150 for OlexSys, GUI svn.r4998)
;
_audit_update_record
;
2019-03-31 deposited with the CCDC.    2019-05-14 downloaded from the CCDC.
;
_cell_angle_alpha 90
_cell_angle_beta 101.408(2)
_cell_angle_gamma 90
_cell_formula_units_Z 4
_cell_length_a 19.3710(4)
_cell_length_b 42.2618(11)
_cell_length_c 26.5893(8)
_cell_measurement_temperature 100(2)
_cell_volume 21337.4(10)
_computing_molecular_graphics 'Olex2 (Dolomanov et al., 2009)'
_computing_publication_material 'Olex2 (Dolomanov et al., 2009)'
_computing_structure_refinement 'ShelXL (Sheldrick, 2008)'
_diffrn_ambient_temperature 100
_diffrn_measured_fraction_theta_full 0.971
_diffrn_measured_fraction_theta_max 0.997
_diffrn_radiation_type MoK\a
_diffrn_radiation_wavelength 0.71073
_diffrn_reflns_av_R_equivalents 0.0567
_diffrn_reflns_av_unetI/netI 0.0780
_diffrn_reflns_Laue_measured_fraction_full 0.971
_diffrn_reflns_Laue_measured_fraction_max 0.997
_diffrn_reflns_limit_h_max 19
_diffrn_reflns_limit_h_min -23
_diffrn_reflns_limit_k_max 50
_diffrn_reflns_limit_k_min -49
_diffrn_reflns_limit_l_max 31
_diffrn_reflns_limit_l_min -28
_diffrn_reflns_number 99905
_diffrn_reflns_point_group_measured_fraction_full 0.971
_diffrn_reflns_point_group_measured_fraction_max 0.997
_diffrn_reflns_theta_full 25.242
_diffrn_reflns_theta_max 25.000
_diffrn_reflns_theta_min 3.302
_exptl_absorpt_coefficient_mu 4.383
_exptl_absorpt_correction_T_max 1.00000
_exptl_absorpt_correction_T_min 0.61578
_exptl_absorpt_correction_type multi-scan
_exptl_crystal_colour orange
_exptl_crystal_colour_primary orange
_exptl_crystal_density_diffrn 2.538
_exptl_crystal_description plate
_exptl_crystal_F_000 15408
_exptl_crystal_size_max 0.1
_exptl_crystal_size_mid 0.1
_exptl_crystal_size_min 0.03
_refine_diff_density_max 4.398
_refine_diff_density_min -2.776
_refine_diff_density_rms 0.243
_refine_ls_extinction_method none
_refine_ls_goodness_of_fit_ref 1.099
_refine_ls_hydrogen_treatment undef
_refine_ls_matrix_type full
_refine_ls_number_parameters 2051
_refine_ls_number_reflns 37485
_refine_ls_number_restraints 56
_refine_ls_restrained_S_all 1.099
_refine_ls_R_factor_all 0.0964
_refine_ls_R_factor_gt 0.0555
_refine_ls_shift/su_max 0.001
_refine_ls_shift/su_mean 0.000
_refine_ls_structure_factor_coef Fsqd
_refine_ls_weighting_details
;
 w=1/[\s^2^(Fo^2^)+(0.0667P)^2^+50.2949P]
 where P=(Fo^2^+2Fc^2^)/3
;
_refine_ls_weighting_scheme calc
_refine_ls_wR_factor_gt 0.1337
_refine_ls_wR_factor_ref 0.1513
_reflns_Friedel_coverage 0.000
_reflns_number_gt 25318
_reflns_number_total 37485
_reflns_threshold_expression 'I > 2\s(I)'
_cod_data_source_file c9cc03533h2.cif
_cod_data_source_block p_CCDC2
_cod_database_code 7123458
_shelxl_version_number 2013-2
_shelx_space_group_comment
;
The symmetry employed for this shelxl refinement is uniquely defined
by the following loop, which should always be used as a source of
symmetry information in preference to the above space-group names.
They are only intended as comments.
;
_olex2_refinement_description
;
1. Restrained distances
 N21-C29 = N100-C52
 1.145 with sigma of 0.05
 C29-C5AA = C52-C60
 1.697 with sigma of 0.05
 N21-C5AA = N100-C60
 2.842 with sigma of 0.05
2. Rigid bond restraints
 C45, S23, Ag31, Ag43, Ag14
 with sigma for 1-2 distances of 0.01 and sigma for 1-3 distances of 0.005
 C20, C34, C33, C21, S17
 with sigma for 1-2 distances of 0.01 and sigma for 1-3 distances of 0.005
3. Uiso/Uaniso restraints and constraints
C80B \\sim C57 \\sim C81 \\sim C82 \\sim S26: within 1.7A with sigma of 0.002
and sigma for terminal atoms of 0.005
C53B \\sim C94 \\sim C93 \\sim C54 \\sim S14 \\sim Ag37 \\sim Ag36 \\sim Ag30
\\sim Ag17: within 1.7A with sigma of 0.04 and sigma for terminal atoms of 0.08
: with sigma of 0.005 and sigma for terminal atoms of 0.01
: with sigma of 0.005 and sigma for terminal atoms of 0.01
4. Others
 Sof(C16)=1-FVAR(1)
 Sof(C1B)=FVAR(1)
 Sof(C1A)=1-FVAR(2)
 Sof(C1C)=FVAR(2)
 Sof(C99B)=1-FVAR(3)
 Sof(C99A)=FVAR(3)
 Sof(C53B)=1-FVAR(4)
 Sof(C53A)=FVAR(4)
 Sof(C44B)=1-FVAR(5)
 Sof(C44A)=FVAR(5)
 Fixed Sof: Ag15(0.75) Ag20(0.75) C95(0.5) C98(0.5) C90B(0.5) C97(0.5)
 C96(0.5) C91B(0.5) C300(0.5) C303(0.5) C301(0.5) C302(0.5) C5AA(0.5) N21(0.5)
 C29(0.5) O3AA(0.5) O48(0.5) C52(0.5) C60(0.5) C4AA(0.5) C3AA(0.5) N100(0.5)
 C7(0.5) C500(0.5) C22(0.5) C24(0.5) C142(0.5) C154(0.5) C182(0.5) C68(0.5)
 C73(0.5) Ag0A(0.25) Ag1A(0.25)
;
_olex2_submission_special_instructions 'No special instructions were received'

loop_
_space_group_symop_operation_xyz
'x, y, z'
'-x+1/2, y+1/2, -z+1/2'
'-x, -y, -z'
'x-1/2, -y-1/2, z-1/2'

loop_
_atom_site_label
_atom_site_type_symbol
_atom_site_fract_x
_atom_site_fract_y
_atom_site_fract_z
_atom_site_U_iso_or_equiv
_atom_site_adp_type
_atom_site_occupancy
_atom_site_site_symmetry_order
_atom_site_calc_flag
_atom_site_refinement_flags_posn
_atom_site_refinement_flags_adp
_atom_site_refinement_flags_occupancy
_atom_site_disorder_assembly
_atom_site_disorder_group
Ag1 Ag 0.25792(4) 0.11749(2) 0.17814(3) 0.02306(18) Uani 1 1 d . . . . .
Ag21 Ag 0.28873(4) 0.15243(2) 0.31174(3) 0.0288(2) Uani 1 1 d . . . . .
Ag16 Ag 0.28373(4) 0.08046(2) 0.28065(3) 0.02284(18) Uani 1 1 d . . . . .
Ag8 Ag 0.15679(4) 0.11878(2) 0.28915(3) 0.0287(2) Uani 1 1 d . . . . .
Ag39 Ag 0.41066(4) 0.00684(2) 0.26468(3) 0.02371(18) Uani 1 1 d . . . . .
Ag2 Ag 0.40678(4) 0.07338(2) 0.22512(3) 0.02420(18) Uani 1 1 d . . . . .
Ag22 Ag 0.41983(4) 0.15056(2) 0.38562(3) 0.0285(2) Uani 1 1 d . . . . .
Ag40 Ag 0.30259(4) 0.07912(2) 0.08234(3) 0.0315(2) Uani 1 1 d . . . . .
Ag29 Ag 0.41945(4) 0.20179(2) 0.31076(3) 0.0302(2) Uani 1 1 d . . . . .
Ag27 Ag 0.31419(4) -0.01168(2) 0.15439(3) 0.02681(19) Uani 1 1 d . . . . .
Ag23 Ag 0.40392(4) 0.07676(2) 0.37630(3) 0.02768(19) Uani 1 1 d . . . . .
Ag9 Ag 0.20467(4) 0.17486(2) 0.21834(3) 0.0285(2) Uani 1 1 d . . . . .
Ag17 Ag 0.04083(4) 0.07709(2) 0.23909(4) 0.0353(2) Uani 1 1 d . U . . .
Ag18 Ag 0.24272(4) 0.08538(2) 0.38026(3) 0.0313(2) Uani 1 1 d . . . . .
Ag41 Ag 0.49768(4) 0.04296(2) 0.15521(3) 0.0279(2) Uani 1 1 d . . . . .
Ag10 Ag 0.16200(4) 0.06852(2) 0.18403(3) 0.0308(2) Uani 1 1 d . . . . .
Ag11 Ag 0.12915(4) 0.12950(2) 0.08724(3) 0.0339(2) Uani 1 1 d . . . . .
Ag3 Ag 0.27846(4) 0.14950(2) 0.08551(3) 0.0316(2) Uani 1 1 d . . . . .
Ag4 Ag 0.35371(4) 0.16924(2) 0.21338(3) 0.0320(2) Uani 1 1 d . . . . .
Ag28 Ag 0.24292(4) 0.01317(2) 0.24334(3) 0.0302(2) Uani 1 1 d . . . . .
Ag24 Ag 0.28124(4) 0.16477(2) 0.42179(3) 0.0339(2) Uani 1 1 d . . . . .
Ag25 Ag 0.12706(4) 0.13811(2) 0.38975(4) 0.0350(2) Uani 1 1 d . . . . .
Ag5 Ag 0.49134(4) 0.13764(2) 0.24689(4) 0.0352(2) Uani 1 1 d . . . . .
Ag44 Ag 0.18506(4) 0.02770(2) 0.09106(4) 0.0378(2) Uani 1 1 d . . . . .
Ag13 Ag 0.28912(5) 0.21754(2) 0.13940(4) 0.0397(2) Uani 1 1 d . . . . .
Ag26 Ag 0.09294(4) 0.22849(2) 0.31414(4) 0.0378(2) Uani 1 1 d . . . . .
Ag31 Ag 0.48132(5) 0.25303(2) 0.23290(4) 0.0400(2) Uani 1 1 d . U . . .
Ag14 Ag 0.31673(4) 0.25760(2) 0.32746(4) 0.0371(2) Uani 1 1 d . U . . .
Ag36 Ag -0.03086(5) 0.14837(2) 0.35682(4) 0.0401(2) Uani 1 1 d . U . . .
Ag12 Ag 0.08609(5) 0.18759(3) 0.13639(4) 0.0481(3) Uani 1 1 d . . . . .
Ag35 Ag 0.21771(5) 0.22866(2) 0.40708(4) 0.0453(3) Uani 1 1 d . . . . .
Ag30 Ag 0.04619(5) 0.16632(2) 0.25024(4) 0.0461(3) Uani 1 1 d . U . . .
Ag32 Ag 0.54483(5) 0.20210(2) 0.17487(4) 0.0434(2) Uani 1 1 d . . . . .
Ag43 Ag 0.33162(5) 0.28119(3) 0.22470(4) 0.0459(3) Uani 1 1 d . U . . .
Ag6 Ag 0.48405(5) 0.11951(2) 0.09241(4) 0.0460(3) Uani 1 1 d . . . . .
Ag33 Ag 0.00439(5) 0.01130(2) 0.24501(4) 0.0472(3) Uani 1 1 d . . . . .
Ag7 Ag 0.41422(5) 0.17969(2) 0.11639(4) 0.0431(2) Uani 1 1 d . . . . .
Ag45 Ag 0.08352(5) 0.20150(2) 0.41916(4) 0.0456(3) Uani 1 1 d . . . . .
Ag15 Ag 0.16738(10) 0.24617(6) 0.19355(6) 0.0337(4) Uani 0.75 1 d . . P A 1
Ag34 Ag 0.10875(5) -0.02266(2) 0.18802(5) 0.0502(3) Uani 1 1 d . . . . .
Ag42 Ag 0.60364(5) 0.09965(3) 0.16602(4) 0.0514(3) Uani 1 1 d . . . . .
Ag19 Ag 0.27267(6) 0.01508(3) 0.35673(4) 0.0552(3) Uani 1 1 d . . . . .
Ag38 Ag 0.11965(7) 0.06018(3) 0.41655(6) 0.0825(5) Uani 1 1 d . . . . .
Ag37 Ag -0.04088(5) 0.07785(3) 0.33807(7) 0.0803(5) Uani 1 1 d . U . . .
Ag20 Ag 0.12253(10) 0.00339(4) 0.35315(9) 0.0551(6) Uani 0.75 1 d . . P B 1
S5 S 0.38641(12) 0.11803(6) 0.30273(10) 0.0206(6) Uani 1 1 d . . . . .
S7 S 0.28951(12) 0.05036(6) 0.18904(10) 0.0228(6) Uani 1 1 d . . . . .
S6 S 0.17534(13) 0.17246(6) 0.33315(11) 0.0265(6) Uani 1 1 d . . . . .
S17 S 0.39648(15) 0.01867(7) 0.34969(10) 0.0274(6) Uani 1 1 d . U . . .
S1 S 0.37841(12) 0.12813(6) 0.15587(9) 0.0217(6) Uani 1 1 d . . . . .
S2 S 0.13107(13) 0.12974(7) 0.18603(11) 0.0277(6) Uani 1 1 d . . . . .
S8 S 0.36922(13) 0.20709(6) 0.39245(11) 0.0271(6) Uani 1 1 d . . . . .
S18 S 0.42400(14) 0.06964(7) 0.07904(10) 0.0291(6) Uani 1 1 d . . . . .
S19 S 0.53518(13) 0.08310(7) 0.23323(10) 0.0271(6) Uani 1 1 d . . . . .
S4 S 0.16713(14) 0.06081(7) 0.30656(12) 0.0302(6) Uani 1 1 d . . . . .
S20 S 0.33416(15) 0.11142(7) 0.43870(11) 0.0317(7) Uani 1 1 d . . . . .
S21 S 0.43842(12) -0.00750(7) 0.18384(10) 0.0225(6) Uani 1 1 d . . . . .
S9 S 0.06079(15) 0.22051(7) 0.21262(12) 0.0389(8) Uani 1 1 d . . . . .
S10 S 0.52152(13) 0.19324(7) 0.26832(11) 0.0310(7) Uani 1 1 d . . . . .
S11 S 0.05422(13) 0.03439(7) 0.17383(12) 0.0330(7) Uani 1 1 d . . . . .
S12 S 0.18552(15) 0.18990(7) 0.08440(12) 0.0377(8) Uani 1 1 d . . . . .
S22 S 0.17462(15) -0.02497(7) 0.28116(14) 0.0389(8) Uani 1 1 d . . . . .
S3 S 0.29572(14) 0.21407(6) 0.24433(11) 0.0278(6) Uani 1 1 d . . . . .
S23 S 0.42458(16) 0.27924(7) 0.29946(12) 0.0374(7) Uani 1 1 d . U . . .
S13 S 0.19476(15) 0.26740(7) 0.33812(12) 0.0368(7) Uani 1 1 d . . . . .
S14 S -0.02811(14) 0.12057(8) 0.26734(13) 0.0402(8) Uani 1 1 d . U . . .
S15 S 0.41642(17) 0.23573(8) 0.14320(12) 0.0415(8) Uani 1 1 d . . . . .
S24 S 0.17678(13) 0.07984(7) 0.05398(11) 0.0323(7) Uani 1 1 d . . . . .
S25 S 0.19594(17) 0.19226(8) 0.47445(13) 0.0442(8) Uani 1 1 d . . . . .
S26 S 0.5810(2) 0.15343(9) 0.12992(14) 0.0564(10) Uani 1 1 d . U . . .
S27 S -0.01374(16) 0.20707(8) 0.34919(14) 0.0454(8) Uani 1 1 d . . . . .
S28 S 0.19343(14) -0.02540(7) 0.12427(13) 0.0379(8) Uani 1 1 d . . . . .
S31 S 0.2362(2) 0.28191(8) 0.15346(14) 0.0537(10) Uani 1 1 d . . . . .
S16 S 0.04528(17) 0.10468(8) 0.42197(15) 0.0485(9) Uani 1 1 d . . . . .
S29 S -0.0062(2) 0.02204(9) 0.33172(18) 0.0677(12) Uani 1 1 d . . . . .
S30 S 0.2076(3) 0.01904(10) 0.43038(19) 0.0834(17) Uani 1 1 d . . . . .
O3 O 0.0112(4) 0.1361(2) 0.0438(3) 0.037(2) Uani 1 1 d . . . . .
O5 O 0.5080(4) 0.08415(18) 0.4396(3) 0.0329(19) Uani 1 1 d . . . . .
O6 O 0.5193(4) 0.1376(2) 0.4418(3) 0.0360(19) Uani 1 1 d . . . . .
O7 O 0.6316(4) 0.2406(2) 0.1796(3) 0.046(2) Uani 1 1 d . . . . .
O1 O 0.6028(4) 0.0207(2) 0.1409(3) 0.043(2) Uani 1 1 d . . . . .
O11 O 0.3229(4) 0.1427(2) 0.0098(3) 0.046(2) Uani 1 1 d . . . . .
O8 O 0.5881(4) 0.2782(2) 0.2244(4) 0.050(2) Uani 1 1 d . . . . .
O13 O -0.1364(4) 0.1368(2) 0.3823(4) 0.061(3) Uani 1 1 d . . . . .
O4 O -0.0224(4) 0.1777(2) 0.0871(3) 0.053(3) Uani 1 1 d . . . . .
O2 O 0.6760(4) 0.0613(3) 0.1487(4) 0.064(3) Uani 1 1 d . . . . .
C8 C 0.4303(6) 0.2255(3) 0.4487(4) 0.033(3) Uani 1 1 d . . . . .
O9 O 0.0167(5) -0.0596(2) 0.1726(4) 0.060(3) Uani 1 1 d . . . . .
O10 O -0.0575(5) -0.0336(2) 0.2119(5) 0.086(4) Uani 1 1 d . . . . .
C3 C 0.1495(6) 0.0766(3) -0.0184(4) 0.037(3) Uani 1 1 d . . . . .
C14 C 0.5768(6) 0.0745(3) 0.3383(5) 0.041(3) Uani 1 1 d . . . . .
C11 C 0.1762(6) 0.3060(3) 0.3673(5) 0.036(3) Uani 1 1 d . . . . .
O12 O 0.4170(6) 0.1734(3) 0.0293(4) 0.076(3) Uani 1 1 d . . . . .
C18 C -0.0100(6) 0.0696(3) 0.0899(5) 0.039(3) Uani 1 1 d . . . . .
C13 C 0.6059(6) 0.0308(3) 0.2801(4) 0.037(3) Uani 1 1 d . . . . .
C19 C -0.0034(6) 0.0104(3) 0.0778(5) 0.048(4) Uani 1 1 d . . . . .
C8AA C 0.6045(6) 0.1708(3) 0.3593(5) 0.040(3) Uani 1 1 d . . . . .
C5 C 0.6101(5) 0.1938(3) 0.3145(5) 0.038(3) Uani 1 1 d . . . . .
C20 C 0.4544(7) -0.0092(3) 0.3954(4) 0.035(3) Uani 1 1 d . U . . .
C4 C 0.1746(7) 0.1072(3) -0.0410(5) 0.050(4) Uani 1 1 d . . . . .
C9 C 0.4383(6) 0.2028(3) 0.4941(5) 0.042(3) Uani 1 1 d . . . . .
C0AA C 0.3753(8) 0.0647(3) 0.5108(5) 0.051(4) Uani 1 1 d . . . . .
C2 C 0.4366(7) -0.0723(3) 0.2059(6) 0.048(3) Uani 1 1 d . . . . .
C21 C 0.4522(7) -0.0412(3) 0.3691(5) 0.043(3) Uani 1 1 d . U . . .
C23 C 0.5378(6) 0.1095(3) 0.4539(4) 0.035(3) Uani 1 1 d . . . . .
C17 C -0.0154(5) 0.0371(3) 0.1145(5) 0.039(3) Uani 1 1 d . . . . .
C10 C 0.3984(7) 0.2565(3) 0.4598(6) 0.055(4) Uani 1 1 d . . . . .
C6 C 0.6642(5) 0.1821(3) 0.2843(5) 0.047(3) Uani 1 1 d . . . . .
C6AA C -0.0304(6) 0.1559(3) 0.0548(4) 0.035(3) Uani 1 1 d . . . . .
C1 C 0.4823(6) -0.0476(3) 0.1851(4) 0.034(3) Uani 1 1 d . . . . .
C12 C 0.6015(6) 0.0658(3) 0.2874(5) 0.042(3) Uani 1 1 d . . . . .
C15 C 0.3466(7) 0.0989(3) 0.5073(5) 0.043(3) Uani 1 1 d . . . . .
F4 F -0.1481(3) 0.17690(17) 0.0297(3) 0.0457(18) Uani 1 1 d . . . . .
F5 F -0.1378(4) 0.12679(18) 0.0315(3) 0.055(2) Uani 1 1 d . . . . .
F3 F -0.0688(4) -0.10846(17) 0.1589(3) 0.062(2) Uani 1 1 d . . . . .
F6 F -0.1056(3) 0.1528(2) -0.0282(3) 0.059(2) Uani 1 1 d . . . . .
F1 F -0.1526(3) -0.07643(19) 0.1675(3) 0.059(2) Uani 1 1 d . . . . .
F2 F -0.0855(6) -0.0966(2) 0.2347(3) 0.084(3) Uani 1 1 d . . . . .
C27 C 0.0683(5) 0.0747(3) -0.0295(5) 0.044(3) Uani 1 1 d . . . . .
C26 C -0.1065(6) 0.1525(3) 0.0221(4) 0.033(3) Uani 1 1 d . . . . .
C28 C 0.1833(7) 0.0471(3) -0.0359(5) 0.051(4) Uani 1 1 d . . . . .
C25 C -0.0869(7) -0.0852(3) 0.1875(6) 0.053(4) Uani 1 1 d . . . . .
C7AA C -0.0370(6) -0.0562(3) 0.1912(7) 0.057(4) Uani 1 1 d . . . . .
F13 F 0.6489(4) 0.1297(2) 0.4976(3) 0.078(3) Uani 1 1 d . . . . .
F12 F 0.7536(4) 0.2700(3) 0.1934(4) 0.094(3) Uani 1 1 d . . . . .
F14 F 0.5893(5) 0.1033(3) 0.5410(3) 0.112(5) Uani 1 1 d . . . . .
F11 F 0.7037(5) 0.3113(3) 0.2062(5) 0.101(4) Uani 1 1 d . . . . .
F15 F 0.6425(5) 0.0817(3) 0.4869(4) 0.110(4) Uani 1 1 d . . . . .
F10 F 0.7338(5) 0.2804(4) 0.2674(4) 0.125(5) Uani 1 1 d . . . . .
C47 C 0.4293(6) 0.0483(3) 0.0186(4) 0.040(3) Uani 1 1 d . . . . .
C62 C 0.6720(5) 0.0827(3) 0.2868(5) 0.045(3) Uani 1 1 d . . . . .
C64 C 0.3723(7) 0.1587(3) -0.0001(5) 0.044(3) Uani 1 1 d . . . . .
C55 C 0.6352(6) 0.2647(3) 0.2061(5) 0.036(3) Uani 1 1 d . . . . .
O14 O -0.1448(5) 0.0843(3) 0.3687(5) 0.083(4) Uani 1 1 d . . . . .
C59 C 0.5023(6) 0.2308(3) 0.4327(5) 0.049(4) Uani 1 1 d . . . . .
C35 C 0.5557(6) -0.0449(3) 0.2186(5) 0.049(4) Uani 1 1 d . . . . .
C65 C 0.6226(6) 0.2276(3) 0.3345(5) 0.045(3) Uani 1 1 d . . . . .
C70 C 0.2739(7) 0.1002(4) 0.5226(5) 0.053(4) Uani 1 1 d . . . . .
C9AA C 0.3983(8) 0.1225(3) 0.5387(5) 0.049(4) Uani 1 1 d . . . . .
C34 C 0.5289(7) 0.0046(3) 0.4063(5) 0.052(3) Uani 1 1 d . U . . .
C44B C 0.2241(12) -0.0854(5) 0.0972(11) 0.029(7) Uiso 0.67(8) 1 d . U P C 2
C32 C 0.1583(8) 0.2444(4) 0.0300(6) 0.060(4) Uani 1 1 d . . . . .
C2AA C 0.0306(7) 0.1098(4) 0.4907(6) 0.058(4) Uani 1 1 d . . . . .
C69 C 0.4878(8) -0.0536(4) 0.1287(5) 0.061(4) Uani 1 1 d . . . . .
C42 C 0.6582(7) 0.0330(4) 0.1426(5) 0.047(4) Uani 1 1 d . . . . .
C49 C 0.5088(7) 0.0436(4) 0.0200(5) 0.056(4) Uani 1 1 d . . . . .
C30 C 0.1599(7) 0.2098(3) 0.0201(5) 0.053(4) Uani 1 1 d . . . . .
C37 C -0.0213(8) 0.2531(4) 0.1299(5) 0.056(4) Uani 1 1 d . . . . .
C63 C -0.0883(6) 0.0332(3) 0.1289(6) 0.057(4) Uani 1 1 d . . . . .
C41 C 0.2379(6) 0.3131(3) 0.4136(5) 0.048(4) Uani 1 1 d . . . . .
C1AA C 0.2748(7) -0.0672(3) 0.2621(7) 0.062(4) Uani 1 1 d . . . . .
C50 C 0.3979(7) 0.0714(4) -0.0269(5) 0.056(4) Uani 1 1 d . . . . .
C45 C 0.4543(8) 0.3214(3) 0.3131(5) 0.059(4) Uani 1 1 d . U . . .
C61 C -0.0070(7) 0.1420(3) 0.4915(5) 0.054(4) Uani 1 1 d . . . . .
C51 C 0.2156(7) -0.0650(3) 0.2923(7) 0.059(4) Uani 1 1 d . . . . .
C36 C -0.0183(6) 0.2462(3) 0.1872(5) 0.048(4) Uani 1 1 d . . . . .
C66 C 0.4280(7) 0.2646(3) 0.0917(5) 0.049(4) Uani 1 1 d . . . . .
C40 C 0.1082(7) 0.3034(3) 0.3856(5) 0.052(4) Uani 1 1 d . . . . .
C38 C -0.0836(6) 0.2272(4) 0.1937(6) 0.063(4) Uani 1 1 d . . . . .
C53B C -0.1181(14) 0.1271(10) 0.215(2) 0.023(10) Uiso 0.40(9) 1 d . U P D 2
C58 C -0.0841(7) 0.2320(4) 0.3692(6) 0.060(4) Uani 1 1 d . . . . .
C31 C 0.0873(7) 0.1956(3) -0.0054(5) 0.052(4) Uani 1 1 d . . . . .
C43 C 0.1836(6) -0.0578(3) 0.0745(6) 0.052(4) Uani 1 1 d . . . . .
C46 C 0.2090(8) 0.2116(4) 0.5401(5) 0.055(4) Uani 1 1 d . . . . .
C57 C 0.6399(9) 0.1614(5) 0.0834(7) 0.081(3) Uani 1 1 d . U . . .
C54 C -0.1097(7) 0.1296(4) 0.1704(5) 0.059(4) Uani 1 1 d . U . . .
C48 C 0.3878(7) 0.0180(3) 0.0177(5) 0.051(4) Uani 1 1 d . . . . .
C39 C -0.0091(8) 0.2766(3) 0.2190(6) 0.070(5) Uani 1 1 d . . . . .
C33 C 0.4230(8) -0.0112(4) 0.4448(5) 0.063(4) Uani 1 1 d . U . . .
C56 C 0.7077(8) 0.2817(4) 0.2190(6) 0.056(4) Uani 1 1 d . . . . .
C67 C 0.4447(10) 0.2963(4) 0.1175(6) 0.076(5) Uani 1 1 d . . . . .
C100 C 0.1040(6) -0.0634(4) 0.0580(6) 0.064(5) Uani 1 1 d . . . . .
C89 C 0.4642(7) 0.3367(4) 0.2633(5) 0.055(4) Uiso 1 1 d . U . . .
C83 C 0.1946(9) 0.3219(3) 0.1388(6) 0.062(4) Uani 1 1 d . . . . .
C110 C 0.2162(8) 0.2014(4) -0.0129(5) 0.063(4) Uani 1 1 d . . . . .
C143 C -0.2188(6) 0.1084(4) 0.4187(7) 0.064(5) Uani 1 1 d . . . . .
C111 C 0.1721(8) 0.3311(3) 0.3260(6) 0.070(5) Uani 1 1 d . . . . .
C101 C 0.2174(8) -0.0473(4) 0.0298(6) 0.063(4) Uani 1 1 d . . . . .
C94 C -0.1583(6) 0.1503(4) 0.2462(6) 0.066(5) Uani 1 1 d . U . . .
C81 C 0.7053(9) 0.1766(5) 0.1136(7) 0.077(3) Uani 1 1 d . U . . .
C87 C 0.3606(8) 0.2652(4) 0.0518(6) 0.067(5) Uani 1 1 d . . . . .
C108 C 0.1010(8) 0.1084(4) 0.5261(6) 0.074(5) Uani 1 1 d . . . . .
C103 C -0.1609(6) 0.1094(4) 0.3854(7) 0.059(4) Uani 1 1 d . . . . .
C92 C 0.6046(9) 0.1072(3) 0.4961(6) 0.065(5) Uani 1 1 d . . . . .
C107 C 0.2433(9) -0.0695(4) 0.3507(7) 0.072(5) Uani 1 1 d . . . . .
C84 C 0.1843(10) 0.3368(3) 0.1879(7) 0.075(5) Uani 1 1 d . . . . .
C109 C -0.0198(8) 0.0814(4) 0.4970(7) 0.072(5) Uani 1 1 d . . . . .
C88 C 0.4902(8) 0.2524(5) 0.0661(7) 0.086(6) Uani 1 1 d . . . . .
C86 C 0.1229(10) 0.3182(4) 0.1010(6) 0.082(6) Uani 1 1 d . . . . .
C102 C 0.7195(7) 0.0116(5) 0.1325(8) 0.080(6) Uani 1 1 d . . . . .
C85 C 0.2495(10) 0.3414(4) 0.1132(6) 0.079(5) Uani 1 1 d . . . . .
C82 C 0.6015(9) 0.1827(5) 0.0423(7) 0.083(4) Uani 1 1 d . U . . .
C93 C -0.1572(7) 0.0918(5) 0.2306(7) 0.079(6) Uani 1 1 d . U . . .
C104 C -0.0838(11) 0.2652(5) 0.3437(9) 0.103(7) Uani 1 1 d . . . . .
C99B C 0.1549(13) -0.0896(7) 0.2576(16) 0.039(11) Uiso 0.49(7) 1 d . U P E 2
C95 C -0.0873(16) -0.0065(7) 0.3339(12) 0.053(7) Uiso 0.5 1 d . U P B 2
C80B C 0.6579(10) 0.1282(5) 0.0608(7) 0.089(4) Uani 1 1 d . U . . .
C98 C -0.1464(16) -0.0007(8) 0.2963(13) 0.061(8) Uiso 0.5 1 d . U P B 2
C106 C -0.1517(9) 0.2182(6) 0.3415(11) 0.133(10) Uani 1 1 d . . . . .
C90B C 0.5413(12) 0.3132(6) 0.3411(9) 0.036(6) Uiso 0.5 1 d . U P F 2
C97 C -0.0394(13) -0.0392(6) 0.3489(10) 0.043(6) Uiso 0.5 1 d . U P . .
C96 C -0.1016(19) 0.0005(9) 0.3873(14) 0.082(10) Uiso 0.5 1 d . U P B 2
C91B C 0.4255(15) 0.3332(7) 0.3485(11) 0.050(7) Uiso 0.5 1 d . U P F 2
F20 F 0.7016(5) -0.0195(3) 0.1286(5) 0.117(5) Uani 1 1 d . . . . .
F22 F 0.7759(4) 0.0141(3) 0.1703(4) 0.092(4) Uani 1 1 d . . . . .
F21 F 0.7401(5) 0.0180(3) 0.0895(4) 0.110(4) Uani 1 1 d . . . . .
C141 C 0.2757(10) 0.2017(7) 0.5701(8) 0.133(11) Uani 1 1 d . . . . .
C16 C 0.1728(13) 0.2451(7) 0.5306(10) 0.058(9) Uiso 0.57(3) 1 d . U P G 2
C1A C 0.1529(14) 0.1917(8) 0.5682(10) 0.065(10) Uiso 0.59(4) 1 d . U P G 2
F16 F 0.3423(6) 0.1358(3) -0.0849(3) 0.088(3) Uani 1 1 d . . . . .
F24 F -0.1945(5) 0.1132(3) 0.4652(5) 0.107(4) Uani 1 1 d . . . . .
F25 F -0.2489(5) 0.0803(3) 0.4164(4) 0.106(4) Uani 1 1 d . . . . .
F26 F -0.2727(5) 0.1249(3) 0.3983(5) 0.126(5) Uani 1 1 d . . . . .
F18 F 0.3437(7) 0.1858(3) -0.0791(4) 0.104(4) Uani 1 1 d . . . . .
F17 F 0.4405(6) 0.1591(4) -0.0646(4) 0.145(6) Uani 1 1 d . . . . .
C115 C 0.3767(11) 0.1598(5) -0.0571(6) 0.078(5) Uani 1 1 d . . . . .
C300 C 0.1818(13) -0.0119(6) 0.4748(9) 0.035(6) Uiso 0.5 1 d . U P B 2
C303 C 0.2421(15) -0.0034(7) 0.5222(13) 0.049(7) Uiso 0.5 1 d . U P B 2
C301 C 0.1075(12) -0.0083(6) 0.4845(9) 0.041(6) Uiso 0.5 1 d . U P B 2
C302 C 0.1982(12) -0.0448(6) 0.4562(9) 0.042(6) Uiso 0.5 1 d . U P B 2
C350 C -0.008(2) -0.1250(5) 0.3537(9) 0.124(12) Uani 1 1 d . . . . .
C351 C -0.0820(15) -0.1423(7) 0.3298(10) 0.124(9) Uani 1 1 d . . . . .
N30 N 0.047(2) -0.1102(11) 0.3670(14) 0.30(3) Uani 1 1 d . . . . .
C5AA C -0.246(2) -0.0576(10) 0.2571(14) 0.089(11) Uiso 0.5 1 d D . P . .
N21 N -0.302(3) -0.0597(16) 0.3420(19) 0.21(2) Uiso 0.5 1 d D . P . .
C29 C -0.247(3) -0.0734(16) 0.319(2) 0.19(3) Uiso 0.5 1 d D . P . .
O3AA O 0.465(6) 0.128(2) 0.683(4) 0.42(5) Uiso 0.5 1 d . . P . .
O48 O 0.569(4) -0.1460(16) 0.209(3) 0.27(3) Uiso 0.5 1 d . . P . .
C52 C 0.772(3) 0.3714(18) 0.294(3) 0.17(2) Uiso 0.5 1 d D . P . .
C60 C 0.728(5) 0.3405(19) 0.313(3) 0.25(4) Uiso 0.5 1 d D . P . .
C4AA C 0.374(10) 0.135(4) 0.684(8) 0.51(11) Uiso 0.5 1 d . . P . .
C3AA C 0.660(8) -0.150(4) 0.231(6) 0.41(8) Uiso 0.5 1 d . . P . .
N100 N 0.772(11) 0.400(2) 0.286(11) 0.9(2) Uiso 0.5 1 d D . P . .
C7 C 0.2847(13) -0.0278(6) 0.4981(9) 0.042(6) Uiso 0.5 1 d . U P B 1
C500 C 0.1549(12) -0.0277(6) 0.4847(9) 0.030(5) Uiso 0.5 1 d . U P B 1
C22 C 0.2215(12) -0.0032(5) 0.4955(10) 0.023(5) Uiso 0.5 1 d . U P B 1
C24 C 0.2211(13) 0.0144(6) 0.5420(10) 0.041(6) Uiso 0.5 1 d . U P B 1
C142 C -0.0572(11) -0.0048(5) 0.3632(9) 0.024(5) Uiso 0.5 1 d . U P B 1
C154 C -0.0533(11) 0.0040(6) 0.4203(8) 0.031(5) Uiso 0.5 1 d . U P B 1
C182 C -0.1327(13) 0.0012(6) 0.3339(10) 0.039(6) Uiso 0.5 1 d . U P B 1
C1B C 0.2528(17) 0.2456(9) 0.5398(13) 0.058(12) Uiso 0.43(3) 1 d . U P G 1
C1C C 0.1502(15) 0.2161(8) 0.5568(11) 0.037(12) Uiso 0.41(4) 1 d . U P G 1
C1D C -0.0645(15) 0.2381(8) 0.4251(12) 0.155(11) Uiso 1 1 d . U . . .
C99A C 0.1560(13) -0.0887(6) 0.2865(16) 0.043(11) Uiso 0.51(7) 1 d . U P E 1
C53A C -0.1186(10) 0.1192(7) 0.2330(15) 0.030(8) Uiso 0.60(9) 1 d . U P D 1
C44A C 0.2089(19) -0.0904(8) 0.1142(17) 0.013(13) Uiso 0.33(8) 1 d . U P C 1
C68 C 0.5048(14) 0.3237(7) 0.3597(10) 0.049(7) Uiso 0.5 1 d . U P F 1
C73 C 0.3826(14) 0.3403(7) 0.3257(10) 0.048(7) Uiso 0.5 1 d . U P F 1
Ag0A Ag 0.0887(5) -0.0125(3) 0.3374(3) 0.140(5) Uani 0.25 1 d . . P B 2
Ag1A Ag 0.1695(7) 0.2440(3) 0.2181(6) 0.167(6) Uani 0.25 1 d . . P A 2

loop_
_atom_site_aniso_label
_atom_site_aniso_U_11
_atom_site_aniso_U_22
_atom_site_aniso_U_33
_atom_site_aniso_U_23
_atom_site_aniso_U_13
_atom_site_aniso_U_12
Ag1 0.0187(4) 0.0210(4) 0.0301(4) -0.0022(4) 0.0061(3) -0.0023(3)
Ag21 0.0192(4) 0.0255(5) 0.0395(5) -0.0067(4) 0.0007(3) 0.0028(3)
Ag16 0.0207(4) 0.0206(4) 0.0282(4) 0.0003(4) 0.0073(3) 0.0008(3)
Ag8 0.0211(4) 0.0167(4) 0.0484(5) -0.0023(4) 0.0066(4) 0.0013(3)
Ag39 0.0246(4) 0.0252(5) 0.0213(4) -0.0015(4) 0.0044(3) 0.0009(3)
Ag2 0.0171(4) 0.0252(5) 0.0298(4) -0.0005(4) 0.0035(3) -0.0027(3)
Ag22 0.0289(4) 0.0223(5) 0.0323(5) -0.0010(4) 0.0010(3) 0.0005(4)
Ag40 0.0231(4) 0.0338(5) 0.0349(5) -0.0086(4) -0.0004(3) 0.0051(4)
Ag29 0.0281(4) 0.0260(5) 0.0347(5) 0.0003(4) 0.0015(4) -0.0034(4)
Ag27 0.0183(4) 0.0286(5) 0.0321(5) -0.0080(4) 0.0015(3) 0.0009(3)
Ag23 0.0314(4) 0.0216(5) 0.0287(5) 0.0020(4) 0.0030(3) 0.0049(4)
Ag9 0.0200(4) 0.0227(5) 0.0386(5) -0.0084(4) -0.0047(3) 0.0015(3)
Ag17 0.0238(4) 0.0249(5) 0.0613(6) -0.0148(4) 0.0185(4) -0.0049(4)
Ag18 0.0335(4) 0.0284(5) 0.0361(5) 0.0057(4) 0.0168(4) 0.0063(4)
Ag41 0.0196(4) 0.0333(5) 0.0319(5) 0.0010(4) 0.0079(3) 0.0005(4)
Ag10 0.0167(4) 0.0260(5) 0.0506(6) -0.0069(4) 0.0089(4) -0.0045(3)
Ag11 0.0236(4) 0.0340(5) 0.0395(5) -0.0165(4) -0.0051(4) 0.0074(4)
Ag3 0.0266(4) 0.0339(5) 0.0326(5) 0.0106(4) 0.0016(3) 0.0009(4)
Ag4 0.0219(4) 0.0282(5) 0.0442(5) -0.0139(4) 0.0027(4) -0.0038(4)
Ag28 0.0272(4) 0.0204(5) 0.0463(5) -0.0014(4) 0.0152(4) -0.0037(4)
Ag24 0.0351(5) 0.0255(5) 0.0423(5) -0.0001(4) 0.0110(4) 0.0077(4)
Ag25 0.0338(5) 0.0257(5) 0.0506(6) 0.0000(4) 0.0209(4) 0.0035(4)
Ag5 0.0284(4) 0.0301(5) 0.0449(5) -0.0016(4) 0.0017(4) -0.0015(4)
Ag44 0.0279(4) 0.0309(5) 0.0513(6) -0.0163(5) 0.0000(4) 0.0071(4)
Ag13 0.0392(5) 0.0311(5) 0.0431(6) -0.0037(4) -0.0054(4) -0.0026(4)
Ag26 0.0311(5) 0.0360(6) 0.0433(5) -0.0079(4) 0.0001(4) -0.0031(4)
Ag31 0.0392(5) 0.0332(6) 0.0487(6) 0.0015(5) 0.0112(4) -0.0084(4)
Ag14 0.0329(5) 0.0328(5) 0.0455(6) -0.0057(4) 0.0077(4) -0.0043(4)
Ag36 0.0348(5) 0.0329(5) 0.0583(6) -0.0043(5) 0.0230(4) 0.0025(4)
Ag12 0.0310(5) 0.0484(6) 0.0546(6) -0.0288(5) -0.0162(4) 0.0164(4)
Ag35 0.0446(5) 0.0259(5) 0.0589(7) -0.0040(5) -0.0056(5) 0.0030(4)
Ag30 0.0410(5) 0.0266(5) 0.0675(7) -0.0031(5) 0.0029(5) 0.0102(4)
Ag32 0.0408(5) 0.0400(6) 0.0514(6) -0.0043(5) 0.0141(4) -0.0160(5)
Ag43 0.0514(6) 0.0423(6) 0.0398(6) -0.0003(5) -0.0015(4) -0.0112(5)
Ag6 0.0554(6) 0.0406(6) 0.0483(6) 0.0024(5) 0.0255(5) -0.0055(5)
Ag33 0.0362(5) 0.0261(5) 0.0877(8) -0.0124(5) 0.0329(5) -0.0089(4)
Ag7 0.0396(5) 0.0332(6) 0.0564(6) 0.0008(5) 0.0089(4) -0.0109(4)
Ag45 0.0392(5) 0.0383(6) 0.0628(7) -0.0037(5) 0.0184(5) 0.0139(4)
Ag15 0.0375(8) 0.0221(9) 0.0343(7) -0.0041(6) -0.0102(6) 0.0036(6)
Ag34 0.0240(4) 0.0386(6) 0.0882(8) -0.0184(6) 0.0112(5) 0.0027(4)
Ag42 0.0477(6) 0.0585(7) 0.0511(6) -0.0006(5) 0.0172(5) -0.0222(5)
Ag19 0.0617(7) 0.0504(7) 0.0664(7) 0.0233(6) 0.0443(6) 0.0267(6)
Ag38 0.0813(8) 0.0295(6) 0.1670(14) 0.0103(8) 0.0984(10) 0.0110(6)
Ag37 0.0342(6) 0.0291(6) 0.1820(15) -0.0016(8) 0.0321(7) 0.0022(5)
Ag20 0.0582(11) 0.0328(9) 0.0878(16) 0.0172(9) 0.0476(11) -0.0007(7)
S5 0.0182(12) 0.0181(14) 0.0255(14) -0.0006(11) 0.0047(10) 0.0005(10)
S7 0.0170(12) 0.0224(15) 0.0291(15) -0.0064(12) 0.0047(10) -0.0010(11)
S6 0.0191(12) 0.0196(15) 0.0402(16) -0.0035(13) 0.0044(11) 0.0026(11)
S17 0.0424(15) 0.0204(15) 0.0187(14) 0.0020(12) 0.0041(11) 0.0125(12)
S1 0.0197(12) 0.0235(15) 0.0208(13) 0.0009(11) 0.0014(10) -0.0001(11)
S2 0.0178(12) 0.0270(16) 0.0380(16) -0.0112(13) 0.0045(11) 0.0008(11)
S8 0.0266(13) 0.0180(14) 0.0329(16) -0.0026(12) -0.0033(11) -0.0011(11)
S18 0.0300(14) 0.0318(17) 0.0265(15) -0.0046(13) 0.0081(11) 0.0052(13)
S19 0.0180(12) 0.0323(17) 0.0304(15) -0.0015(13) 0.0037(11) -0.0032(12)
S4 0.0275(14) 0.0169(14) 0.0502(18) 0.0030(13) 0.0174(13) 0.0025(12)
S20 0.0447(16) 0.0245(16) 0.0289(16) 0.0019(13) 0.0149(13) 0.0082(13)
S21 0.0154(11) 0.0291(15) 0.0238(14) -0.0007(12) 0.0055(10) 0.0022(11)
S9 0.0338(15) 0.0313(17) 0.0454(18) -0.0131(15) -0.0074(13) 0.0171(14)
S10 0.0239(13) 0.0267(16) 0.0403(17) 0.0024(13) 0.0016(12) -0.0068(12)
S11 0.0183(13) 0.0256(16) 0.0554(19) -0.0152(14) 0.0077(12) -0.0046(12)
S12 0.0347(15) 0.0296(17) 0.0406(18) 0.0012(14) -0.0122(13) 0.0059(13)
S22 0.0321(15) 0.0182(15) 0.072(2) 0.0066(15) 0.0229(15) -0.0003(13)
S3 0.0282(14) 0.0184(14) 0.0330(16) -0.0023(12) -0.0033(11) -0.0024(12)
S23 0.0450(17) 0.0292(17) 0.0374(17) 0.0039(14) 0.0067(13) -0.0139(14)
S13 0.0294(14) 0.0250(16) 0.054(2) -0.0138(15) 0.0030(13) -0.0032(13)
S14 0.0197(13) 0.0388(19) 0.065(2) -0.0193(17) 0.0160(14) 0.0021(13)
S15 0.0531(19) 0.0284(17) 0.0401(18) 0.0095(15) 0.0023(15) -0.0137(15)
S24 0.0216(13) 0.0343(17) 0.0374(17) -0.0169(14) -0.0031(12) 0.0067(12)
S25 0.0518(19) 0.0370(19) 0.0460(19) -0.0095(16) 0.0151(15) 0.0200(16)
S26 0.078(2) 0.045(2) 0.060(2) -0.0064(18) 0.046(2) -0.0236(19)
S27 0.0327(16) 0.0316(18) 0.076(2) -0.0183(17) 0.0194(16) 0.0025(14)
S28 0.0209(13) 0.0288(17) 0.060(2) -0.0206(15) -0.0010(13) 0.0041(12)
S31 0.074(2) 0.0304(19) 0.047(2) -0.0011(16) -0.0114(18) 0.0039(18)
S16 0.0495(19) 0.0320(19) 0.078(2) -0.0053(17) 0.0464(18) -0.0005(15)
S29 0.086(3) 0.033(2) 0.105(3) 0.019(2) 0.072(3) 0.016(2)
S30 0.135(4) 0.044(2) 0.104(3) 0.036(2) 0.102(3) 0.043(3)
O3 0.028(4) 0.043(5) 0.036(5) -0.019(4) -0.004(3) 0.011(4)
O5 0.040(4) 0.025(5) 0.031(4) -0.007(4) 0.001(3) 0.006(4)
O6 0.038(4) 0.038(5) 0.029(4) -0.005(4) -0.001(3) 0.000(4)
O7 0.047(5) 0.036(6) 0.057(6) 0.000(5) 0.018(4) -0.015(4)
O1 0.016(4) 0.051(6) 0.064(6) -0.011(5) 0.013(4) 0.002(4)
O11 0.050(5) 0.059(6) 0.029(5) 0.002(4) 0.007(4) -0.007(5)
O8 0.043(5) 0.041(6) 0.069(6) 0.001(5) 0.016(5) -0.018(4)
O13 0.039(5) 0.056(7) 0.100(8) -0.012(6) 0.042(5) 0.005(5)
O4 0.034(5) 0.055(6) 0.060(6) -0.036(5) -0.014(4) 0.007(4)
O2 0.034(5) 0.087(9) 0.079(7) -0.023(7) 0.030(5) -0.016(5)
C8 0.038(6) 0.023(6) 0.030(6) -0.012(5) -0.011(5) 0.002(5)
O9 0.041(5) 0.040(6) 0.094(8) -0.014(5) -0.003(5) -0.003(5)
O10 0.044(6) 0.030(6) 0.191(13) -0.034(7) 0.042(7) -0.011(5)
C3 0.030(6) 0.045(8) 0.030(7) -0.017(6) -0.010(5) -0.008(6)
C14 0.031(6) 0.044(8) 0.050(8) -0.006(6) 0.016(6) -0.006(6)
C11 0.035(6) 0.015(6) 0.051(8) -0.004(6) -0.011(6) -0.001(5)
O12 0.085(7) 0.085(9) 0.064(7) -0.018(6) 0.029(6) -0.057(7)
C18 0.030(6) 0.030(7) 0.051(8) -0.018(6) -0.004(5) -0.004(5)
C13 0.033(6) 0.038(8) 0.039(7) -0.006(6) 0.007(5) 0.009(6)
C19 0.041(7) 0.039(8) 0.059(9) -0.031(7) 0.000(6) 0.001(6)
C8AA 0.035(6) 0.032(7) 0.048(8) 0.010(6) -0.002(6) -0.010(6)
C5 0.019(5) 0.044(8) 0.049(8) -0.005(6) 0.003(5) -0.008(5)
C20 0.070(7) 0.020(6) 0.015(5) 0.008(4) 0.005(5) 0.018(5)
C4 0.049(8) 0.043(9) 0.049(8) -0.007(7) -0.014(6) -0.008(7)
C9 0.046(7) 0.035(8) 0.037(7) -0.006(6) -0.007(6) 0.000(6)
C0AA 0.086(10) 0.045(9) 0.027(7) 0.012(6) 0.026(7) 0.033(8)
C2 0.045(7) 0.026(7) 0.076(10) -0.001(7) 0.018(7) 0.003(6)
C21 0.070(8) 0.017(5) 0.037(7) 0.003(5) 0.001(6) 0.010(5)
C23 0.043(7) 0.037(8) 0.022(6) 0.002(6) 0.002(5) -0.005(6)
C17 0.011(5) 0.029(7) 0.076(9) -0.023(7) 0.005(5) 0.005(5)
C10 0.055(8) 0.034(8) 0.066(9) -0.034(7) -0.013(7) 0.016(7)
C6 0.015(5) 0.050(9) 0.076(10) 0.007(7) 0.006(6) -0.003(6)
C6AA 0.027(6) 0.044(8) 0.029(7) 0.001(6) -0.007(5) 0.009(6)
C1 0.032(6) 0.028(7) 0.041(7) -0.004(6) 0.008(5) 0.012(5)
C12 0.028(6) 0.048(8) 0.047(8) 0.002(7) 0.000(5) 0.008(6)
C15 0.064(8) 0.036(8) 0.036(7) 0.011(6) 0.024(6) 0.025(7)
F4 0.032(3) 0.041(4) 0.059(5) -0.014(4) -0.004(3) 0.016(3)
F5 0.046(4) 0.037(5) 0.072(5) 0.001(4) -0.012(4) -0.008(4)
F3 0.073(5) 0.019(4) 0.080(6) -0.012(4) -0.017(4) 0.004(4)
F6 0.036(4) 0.087(7) 0.048(5) -0.016(4) -0.006(3) 0.005(4)
F1 0.032(4) 0.050(5) 0.088(6) 0.000(4) -0.003(4) -0.017(4)
F2 0.132(8) 0.043(5) 0.063(6) 0.007(5) -0.016(5) -0.016(5)
C27 0.019(6) 0.066(10) 0.045(8) -0.026(7) 0.002(5) -0.004(6)
C26 0.038(6) 0.026(7) 0.030(7) -0.003(5) -0.005(5) 0.007(6)
C28 0.058(8) 0.045(9) 0.051(8) -0.017(7) 0.012(7) 0.026(7)
C25 0.052(8) 0.036(8) 0.059(10) 0.003(8) -0.014(7) -0.002(7)
C7AA 0.025(7) 0.017(7) 0.123(14) -0.007(8) 0.001(8) -0.008(6)
F13 0.054(5) 0.096(8) 0.072(6) 0.021(6) -0.019(4) -0.024(5)
F12 0.041(5) 0.125(10) 0.122(8) -0.025(7) 0.030(5) -0.032(5)
F14 0.088(7) 0.207(14) 0.027(5) 0.050(6) -0.020(4) -0.048(8)
F11 0.090(7) 0.063(7) 0.147(10) 0.001(7) 0.019(7) -0.054(6)
F15 0.092(7) 0.098(9) 0.113(9) -0.017(7) -0.046(6) 0.029(7)
F10 0.083(7) 0.231(16) 0.051(6) 0.015(7) -0.010(5) -0.081(8)
C47 0.036(6) 0.059(9) 0.025(6) -0.012(6) 0.008(5) 0.015(6)
C62 0.013(5) 0.062(9) 0.058(8) -0.002(7) 0.003(5) -0.010(6)
C64 0.056(8) 0.042(8) 0.036(8) 0.007(6) 0.014(6) -0.008(7)
C55 0.037(7) 0.029(7) 0.042(7) 0.006(6) 0.008(6) -0.010(6)
O14 0.039(5) 0.039(7) 0.179(13) -0.016(7) 0.041(7) 0.003(5)
C59 0.035(7) 0.052(9) 0.063(9) -0.013(7) 0.013(6) -0.028(6)
C35 0.033(7) 0.044(8) 0.070(9) 0.011(7) 0.007(6) 0.023(6)
C65 0.039(7) 0.031(7) 0.063(9) 0.001(7) 0.000(6) -0.010(6)
C70 0.058(8) 0.061(10) 0.048(8) 0.014(7) 0.033(7) 0.022(7)
C9AA 0.079(10) 0.042(8) 0.025(7) -0.002(6) 0.008(6) 0.012(7)
C34 0.059(6) 0.028(7) 0.054(8) 0.010(6) -0.029(5) 0.012(5)
C32 0.067(9) 0.050(10) 0.058(9) 0.007(8) -0.002(7) 0.021(8)
C2AA 0.051(8) 0.066(11) 0.070(10) 0.013(8) 0.046(8) 0.012(7)
C69 0.076(10) 0.079(12) 0.035(8) -0.001(8) 0.025(7) 0.033(9)
C42 0.039(8) 0.067(11) 0.035(7) -0.016(7) 0.007(6) 0.012(8)
C49 0.051(8) 0.083(12) 0.039(8) -0.011(8) 0.023(6) 0.013(8)
C30 0.054(8) 0.043(9) 0.051(9) 0.009(7) -0.019(7) 0.012(7)
C37 0.077(10) 0.052(9) 0.034(8) -0.002(7) -0.003(7) 0.020(8)
C63 0.017(6) 0.046(9) 0.103(12) -0.031(8) 0.002(7) -0.002(6)
C41 0.045(7) 0.026(7) 0.064(9) -0.023(7) -0.013(6) 0.007(6)
C1AA 0.036(7) 0.044(9) 0.115(13) 0.010(9) 0.034(8) 0.000(7)
C50 0.070(9) 0.079(11) 0.020(7) 0.004(7) 0.013(6) 0.039(8)
C45 0.092(10) 0.036(7) 0.045(8) -0.013(5) 0.005(6) -0.039(6)
C61 0.066(9) 0.050(9) 0.058(9) 0.000(7) 0.042(7) 0.028(7)
C51 0.042(7) 0.014(7) 0.129(15) -0.004(8) 0.035(8) 0.003(6)
C36 0.041(7) 0.026(7) 0.072(10) -0.018(7) 0.002(6) 0.021(6)
C66 0.058(8) 0.039(8) 0.046(8) 0.024(7) 0.005(6) -0.007(7)
C40 0.059(8) 0.048(9) 0.055(9) -0.022(7) 0.023(7) 0.001(7)
C38 0.019(6) 0.082(12) 0.082(11) 0.005(9) -0.007(6) 0.025(7)
C58 0.049(8) 0.063(11) 0.074(11) -0.010(9) 0.027(8) 0.012(8)
C31 0.052(8) 0.049(9) 0.042(8) 0.004(7) -0.020(6) -0.011(7)
C43 0.021(6) 0.044(8) 0.080(10) -0.040(8) -0.015(6) 0.011(6)
C46 0.074(10) 0.050(9) 0.047(8) -0.012(7) 0.025(7) 0.015(8)
C57 0.083(6) 0.096(8) 0.081(7) 0.003(6) 0.059(5) -0.019(6)
C54 0.038(7) 0.089(12) 0.052(9) -0.026(8) 0.010(6) 0.018(7)
C48 0.054(8) 0.035(8) 0.060(9) -0.024(7) 0.001(7) 0.015(7)
C39 0.078(10) 0.040(9) 0.075(11) -0.031(8) -0.025(8) 0.039(8)
C33 0.093(9) 0.076(11) 0.020(5) 0.015(5) 0.008(6) 0.052(8)
C56 0.056(9) 0.061(11) 0.054(10) -0.003(8) 0.016(7) -0.020(8)
C67 0.122(14) 0.045(10) 0.059(10) 0.001(8) 0.011(9) -0.046(10)
C100 0.025(6) 0.066(10) 0.088(11) -0.049(9) -0.019(7) 0.008(7)
C83 0.099(12) 0.033(8) 0.051(9) -0.013(7) 0.003(8) -0.008(8)
C110 0.057(9) 0.083(12) 0.045(9) 0.023(8) 0.000(7) -0.006(8)
C143 0.016(6) 0.061(11) 0.115(15) 0.045(11) 0.012(8) 0.004(7)
C111 0.084(11) 0.031(8) 0.078(11) 0.009(8) -0.024(9) 0.009(8)
C101 0.062(9) 0.055(10) 0.070(10) -0.033(8) 0.009(8) -0.006(8)
C94 0.029(7) 0.099(13) 0.068(10) -0.026(9) 0.001(6) 0.037(8)
C81 0.076(7) 0.093(9) 0.080(7) 0.006(6) 0.058(6) -0.015(6)
C87 0.053(9) 0.073(12) 0.069(10) 0.033(9) -0.002(8) -0.011(8)
C108 0.063(10) 0.092(14) 0.078(11) 0.003(10) 0.045(9) 0.032(9)
C103 0.022(6) 0.047(10) 0.113(13) 0.016(9) 0.023(7) 0.002(7)
C92 0.097(13) 0.025(8) 0.058(11) -0.008(7) -0.026(9) 0.009(9)
C107 0.084(11) 0.041(9) 0.100(13) 0.038(9) 0.037(10) 0.018(8)
C84 0.115(14) 0.022(8) 0.085(12) -0.016(8) 0.014(10) 0.006(8)
C109 0.075(10) 0.050(10) 0.112(14) 0.026(9) 0.071(10) 0.017(8)
C88 0.052(9) 0.132(18) 0.077(12) 0.044(12) 0.019(8) 0.003(10)
C86 0.117(14) 0.032(9) 0.070(11) 0.009(8) -0.046(10) 0.000(9)
C102 0.023(7) 0.093(15) 0.124(16) -0.040(13) 0.011(9) -0.009(8)
C85 0.128(15) 0.037(9) 0.070(11) 0.011(8) 0.013(10) -0.002(10)
C82 0.081(7) 0.102(9) 0.080(8) 0.008(6) 0.048(6) -0.024(7)
C93 0.023(7) 0.099(14) 0.116(14) -0.053(12) 0.017(8) -0.015(8)
C104 0.104(15) 0.058(13) 0.15(2) -0.005(13) 0.038(14) 0.034(11)
C80B 0.098(7) 0.100(9) 0.088(8) -0.005(6) 0.066(6) -0.016(7)
C106 0.034(9) 0.15(2) 0.21(3) -0.05(2) 0.023(12) 0.027(12)
F20 0.044(5) 0.089(9) 0.219(14) -0.068(9) 0.030(7) 0.002(5)
F22 0.026(4) 0.148(10) 0.102(7) -0.056(7) 0.010(4) 0.003(5)
F21 0.057(6) 0.192(14) 0.091(7) -0.043(8) 0.042(5) 0.009(7)
C141 0.069(12) 0.23(3) 0.091(14) -0.106(17) -0.008(10) 0.050(15)
F16 0.140(9) 0.079(7) 0.048(5) -0.004(5) 0.024(5) -0.011(7)
F24 0.050(5) 0.170(12) 0.108(8) -0.084(8) 0.032(6) -0.031(6)
F25 0.100(7) 0.151(11) 0.064(6) 0.028(7) 0.014(5) -0.067(8)
F26 0.079(7) 0.171(13) 0.149(10) 0.077(9) 0.075(7) 0.081(8)
F18 0.168(11) 0.076(8) 0.073(7) 0.033(6) 0.034(7) -0.004(7)
F17 0.105(9) 0.28(2) 0.060(7) -0.010(9) 0.046(6) -0.028(11)
C115 0.118(16) 0.070(13) 0.051(11) 0.018(10) 0.026(10) -0.012(12)
C350 0.26(3) 0.057(13) 0.086(16) 0.042(12) 0.10(2) 0.080(18)
C351 0.15(2) 0.12(2) 0.113(19) 0.033(16) 0.037(17) 0.000(18)
N30 0.33(5) 0.39(6) 0.22(4) -0.14(4) 0.14(3) -0.23(4)
Ag0A 0.142(8) 0.233(13) 0.051(4) 0.034(6) 0.033(5) 0.137(8)
Ag1A 0.141(9) 0.034(5) 0.358(19) -0.023(10) 0.126(12) -0.003(5)

loop_
_atom_type_symbol
_atom_type_description
_atom_type_scat_dispersion_real
_atom_type_scat_dispersion_imag
_atom_type_scat_source
C C 0.0033 0.0016 'International Tables Vol C Tables 4.2.6.8 and 6.1.1.4'
H H 0.0000 0.0000 'International Tables Vol C Tables 4.2.6.8 and 6.1.1.4'
Ag Ag -0.8971 1.1015 'International Tables Vol C Tables 4.2.6.8 and 6.1.1.4'
F F 0.0171 0.0103 'International Tables Vol C Tables 4.2.6.8 and 6.1.1.4'
N N 0.0061 0.0033 'International Tables Vol C Tables 4.2.6.8 and 6.1.1.4'
O O 0.0106 0.0060 'International Tables Vol C Tables 4.2.6.8 and 6.1.1.4'
S S 0.1246 0.1234 'International Tables Vol C Tables 4.2.6.8 and 6.1.1.4'

loop_
_geom_angle_atom_site_label_1
_geom_angle_atom_site_label_2
_geom_angle_atom_site_label_3
_geom_angle
_geom_angle_site_symmetry_3
Ag16 Ag1 Ag40 114.37(3) .
Ag16 Ag1 Ag11 136.20(3) .
Ag9 Ag1 Ag16 96.01(3) .
Ag9 Ag1 Ag40 149.59(4) .
Ag9 Ag1 Ag11 82.16(3) .
Ag10 Ag1 Ag16 64.63(3) .
Ag10 Ag1 Ag40 87.59(3) .
Ag10 Ag1 Ag9 107.84(3) .
Ag10 Ag1 Ag11 74.30(3) .
Ag10 Ag1 Ag3 126.43(4) .
Ag10 Ag1 Ag4 157.85(4) .
Ag10 Ag1 S7 53.33(5) .
Ag11 Ag1 Ag40 76.96(3) .
Ag3 Ag1 Ag16 162.95(3) .
Ag3 Ag1 Ag40 57.99(3) .
Ag3 Ag1 Ag9 92.37(3) .
Ag3 Ag1 Ag11 59.69(3) .
Ag4 Ag1 Ag16 96.60(3) .
Ag4 Ag1 Ag40 111.95(3) .
Ag4 Ag1 Ag9 60.35(3) .
Ag4 Ag1 Ag11 119.00(4) .
Ag4 Ag1 Ag3 74.74(3) .
Ag4 Ag1 S7 126.54(6) .
S7 Ag1 Ag16 54.86(6) .
S7 Ag1 Ag40 60.75(6) .
S7 Ag1 Ag9 149.03(6) .
S7 Ag1 Ag11 110.67(6) .
S7 Ag1 Ag3 118.55(6) .
S1 Ag1 Ag16 107.25(6) .
S1 Ag1 Ag40 60.91(6) .
S1 Ag1 Ag9 110.09(7) .
S1 Ag1 Ag10 141.88(7) .
S1 Ag1 Ag11 114.46(6) .
S1 Ag1 Ag3 55.80(6) .
S1 Ag1 Ag4 52.26(6) .
S1 Ag1 S7 90.62(8) .
S1 Ag1 S2 156.60(10) .
S2 Ag1 Ag16 91.17(7) .
S2 Ag1 Ag40 124.69(7) .
S2 Ag1 Ag9 52.24(6) .
S2 Ag1 Ag10 59.19(7) .
S2 Ag1 Ag11 53.38(7) .
S2 Ag1 Ag3 105.66(7) .
S2 Ag1 Ag4 112.59(7) .
S2 Ag1 S7 112.08(9) .
Ag16 Ag21 Ag29 126.53(3) .
Ag16 Ag21 Ag4 89.80(3) .
Ag8 Ag21 Ag16 59.25(3) .
Ag8 Ag21 Ag22 138.80(4) .
Ag8 Ag21 Ag29 164.76(4) .
Ag8 Ag21 Ag4 114.54(3) .
Ag8 Ag21 Ag24 94.41(3) .
Ag22 Ag21 Ag16 97.44(3) .
Ag22 Ag21 Ag29 56.45(3) .
Ag22 Ag21 Ag4 97.29(3) .
Ag22 Ag21 Ag24 63.10(3) .
Ag9 Ag21 Ag16 96.31(3) .
Ag9 Ag21 Ag8 69.65(3) .
Ag9 Ag21 Ag22 151.17(4) .
Ag9 Ag21 Ag29 95.18(3) .
Ag9 Ag21 Ag4 57.52(3) .
Ag9 Ag21 Ag24 131.44(4) .
Ag4 Ag21 Ag29 54.82(2) .
Ag24 Ag21 Ag16 114.75(4) .
Ag24 Ag21 Ag29 94.78(3) .
Ag24 Ag21 Ag4 149.38(4) .
S5 Ag21 Ag16 51.81(6) .
S5 Ag21 Ag8 111.05(7) .
S5 Ag21 Ag22 56.96(6) .
S5 Ag21 Ag29 76.30(6) .
S5 Ag21 Ag9 115.73(7) .
S5 Ag21 Ag4 67.24(7) .
S5 Ag21 Ag24 112.81(7) .
S5 Ag21 S6 161.99(10) .
S6 Ag21 Ag16 113.62(7) .
S6 Ag21 Ag8 55.72(6) .
S6 Ag21 Ag22 122.93(7) .
S6 Ag21 Ag29 119.71(7) .
S6 Ag21 Ag9 73.25(7) .
S6 Ag21 Ag4 127.67(7) .
S6 Ag21 Ag24 60.65(7) .
Ag1 Ag16 Ag21 74.58(3) .
Ag1 Ag16 Ag10 53.24(2) .
Ag21 Ag16 Ag10 110.28(3) .
Ag8 Ag16 Ag1 78.51(3) .
Ag8 Ag16 Ag21 55.94(2) .
Ag8 Ag16 Ag2 145.19(4) .
Ag8 Ag16 Ag23 117.49(3) .
Ag8 Ag16 Ag10 69.88(3) .
Ag8 Ag16 Ag28 111.34(3) .
Ag2 Ag16 Ag1 68.28(3) .
Ag2 Ag16 Ag21 103.59(3) .
Ag2 Ag16 Ag23 81.96(3) .
Ag2 Ag16 Ag10 96.85(3) .
Ag2 Ag16 Ag28 85.91(3) .
Ag23 Ag16 Ag1 135.51(3) .
Ag23 Ag16 Ag21 81.60(3) .
Ag23 Ag16 Ag10 167.92(4) .
Ag18 Ag16 Ag1 137.48(4) .
Ag18 Ag16 Ag21 72.11(3) .
Ag18 Ag16 Ag8 61.14(3) .
Ag18 Ag16 Ag2 145.42(3) .
Ag18 Ag16 Ag23 63.47(3) .
Ag18 Ag16 Ag10 117.07(3) .
Ag18 Ag16 Ag28 105.12(3) .
Ag28 Ag16 Ag1 101.40(3) .
Ag28 Ag16 Ag21 167.00(3) .
Ag28 Ag16 Ag23 108.86(3) .
Ag28 Ag16 Ag10 59.07(3) .
S5 Ag16 Ag1 82.49(6) .
S5 Ag16 Ag21 49.36(6) .
S5 Ag16 Ag8 105.31(6) .
S5 Ag16 Ag2 61.28(6) .
S5 Ag16 Ag23 53.83(6) .
S5 Ag16 Ag18 95.03(7) .
S5 Ag16 Ag10 135.73(7) .
S5 Ag16 Ag28 143.21(7) .
S5 Ag16 S7 109.07(8) .
S5 Ag16 S4 144.95(9) .
S7 Ag16 Ag1 59.05(6) .
S7 Ag16 Ag21 132.08(7) .
S7 Ag16 Ag8 119.49(6) .
S7 Ag16 Ag2 50.15(5) .
S7 Ag16 Ag23 123.02(6) .
S7 Ag16 Ag18 153.66(7) .
S7 Ag16 Ag10 50.67(5) .
S7 Ag16 Ag28 48.82(6) .
S4 Ag16 Ag1 113.18(7) .
S4 Ag16 Ag21 102.73(7) .
S4 Ag16 Ag8 52.26(6) .
S4 Ag16 Ag2 152.88(7) .
S4 Ag16 Ag23 108.37(7) .
S4 Ag16 Ag18 51.78(7) .
S4 Ag16 Ag10 67.72(7) .
S4 Ag16 Ag28 67.09(7) .
S4 Ag16 S7 105.80(9) .
Ag21 Ag8 Ag16 64.81(3) .
Ag21 Ag8 Ag9 54.70(3) .
Ag21 Ag8 Ag17 162.05(4) .
Ag21 Ag8 Ag18 74.75(3) .
Ag21 Ag8 Ag25 89.92(3) .
Ag21 Ag8 Ag30 106.72(4) .
Ag16 Ag8 Ag9 91.02(3) .
Ag16 Ag8 Ag18 58.27(3) .
Ag17 Ag8 Ag16 101.90(3) .
Ag17 Ag8 Ag9 116.68(4) .
Ag17 Ag8 Ag18 109.47(4) .
Ag17 Ag8 Ag25 107.76(4) .
Ag17 Ag8 Ag30 79.32(3) .
Ag18 Ag8 Ag9 128.97(3) .
Ag25 Ag8 Ag16 121.85(4) .
Ag25 Ag8 Ag9 116.61(3) .
Ag25 Ag8 Ag18 64.98(3) .
Ag25 Ag8 Ag30 82.66(3) .
Ag30 Ag8 Ag16 152.55(4) .
Ag30 Ag8 Ag9 64.96(3) .
Ag30 Ag8 Ag18 147.64(4) .
S6 Ag8 Ag21 54.95(6) .
S6 Ag8 Ag16 118.30(6) .
S6 Ag8 Ag9 65.71(7) .
S6 Ag8 Ag17 139.80(6) .
S6 Ag8 Ag18 92.46(7) .
S6 Ag8 Ag25 51.23(7) .
S6 Ag8 Ag30 65.39(6) .
S6 Ag8 S2 106.96(9) .
S2 Ag8 Ag21 95.96(6) .
S2 Ag8 Ag16 90.31(6) .
S2 Ag8 Ag9 46.76(6) .
S2 Ag8 Ag17 71.16(6) .
S2 Ag8 Ag18 148.40(6) .
S2 Ag8 Ag25 146.30(7) .
S2 Ag8 Ag30 63.84(6) .
S4 Ag8 Ag21 114.25(7) .
S4 Ag8 Ag16 56.29(6) .
S4 Ag8 Ag9 142.81(7) .
S4 Ag8 Ag17 61.58(7) .
S4 Ag8 Ag18 51.53(7) .
S4 Ag8 Ag25 97.25(8) .
S4 Ag8 Ag30 139.03(7) .
S4 Ag8 S6 142.32(10) .
S4 Ag8 S2 110.21(10) .
Ag2 Ag39 Ag27 86.52(3) .
Ag2 Ag39 Ag28 84.56(3) .
Ag28 Ag39 Ag27 58.44(2) .
S17 Ag39 Ag2 97.84(7) .
S17 Ag39 Ag27 138.91(7) .
S17 Ag39 Ag28 81.21(7) .
S17 Ag39 S21 173.16(9) .
S21 Ag39 Ag2 85.23(7) .
S21 Ag39 Ag27 47.11(6) .
S21 Ag39 Ag28 105.23(6) .
Ag16 Ag2 Ag41 157.67(4) .
Ag16 Ag2 Ag5 104.63(3) .
Ag39 Ag2 Ag16 83.69(3) .
Ag39 Ag2 Ag41 80.95(3) .
Ag39 Ag2 Ag5 139.86(3) .
Ag41 Ag2 Ag5 97.55(3) .
S5 Ag2 Ag16 50.17(5) .
S5 Ag2 Ag39 111.13(6) .
S5 Ag2 Ag41 151.73(6) .
S5 Ag2 Ag5 56.37(5) .
S5 Ag2 S1 84.15(7) .
S7 Ag2 Ag16 58.92(6) .
S7 Ag2 Ag39 74.06(7) .
S7 Ag2 Ag41 101.04(7) .
S7 Ag2 Ag5 143.88(7) .
S7 Ag2 S5 106.80(8) .
S7 Ag2 S1 91.32(8) .
S7 Ag2 S19 157.03(9) .
S1 Ag2 Ag16 99.12(6) .
S1 Ag2 Ag39 161.15(6) .
S1 Ag2 Ag41 90.51(6) .
S1 Ag2 Ag5 57.68(5) .
S19 Ag2 Ag16 143.49(7) .
S19 Ag2 Ag39 99.74(7) .
S19 Ag2 Ag41 55.99(7) .
S19 Ag2 Ag5 50.96(7) .
S19 Ag2 S5 96.09(8) .
S19 Ag2 S1 89.10(8) .
Ag21 Ag22 Ag29 68.61(3) .
Ag21 Ag22 Ag23 85.07(3) .
Ag21 Ag22 Ag24 60.29(3) .
Ag21 Ag22 S20 80.55(6) .
Ag29 Ag22 Ag23 133.73(4) .
Ag29 Ag22 Ag24 100.49(3) .
Ag24 Ag22 Ag23 98.05(3) .
S5 Ag22 Ag21 52.61(6) .
S5 Ag22 Ag29 81.19(6) .
S5 Ag22 Ag23 52.88(6) .
S5 Ag22 Ag24 106.53(6) .
S5 Ag22 S8 121.11(8) .
S5 Ag22 S20 92.35(8) .
S8 Ag22 Ag21 74.32(6) .
S8 Ag22 Ag29 54.60(7) .
S8 Ag22 Ag23 152.28(7) .
S8 Ag22 Ag24 55.70(7) .
S8 Ag22 S20 103.29(9) .
S20 Ag22 Ag29 145.55(7) .
S20 Ag22 Ag23 54.19(6) .
S20 Ag22 Ag24 48.86(6) .
O6 Ag22 Ag21 167.5(2) .
O6 Ag22 Ag29 120.9(2) .
O6 Ag22 Ag23 82.5(2) .
O6 Ag22 Ag24 121.5(2) .
O6 Ag22 S5 118.3(2) .
O6 Ag22 S8 117.4(2) .
O6 Ag22 S20 92.0(2) .
Ag3 Ag40 Ag1 54.81(3) .
Ag3 Ag40 Ag44 123.61(3) .
Ag44 Ag40 Ag1 88.78(3) .
S18 Ag40 Ag1 121.43(7) .
S18 Ag40 Ag3 108.89(8) .
S18 Ag40 Ag44 127.34(8) .
S18 Ag40 S24 158.23(10) .
S24 Ag40 Ag1 80.23(7) .
S24 Ag40 Ag3 80.97(8) .
S24 Ag40 Ag44 48.51(8) .
Ag21 Ag29 Ag31 141.27(3) .
Ag22 Ag29 Ag21 54.94(3) .
Ag22 Ag29 Ag4 101.02(4) .
Ag22 Ag29 Ag31 159.08(4) .
Ag22 Ag29 Ag14 111.73(4) .
Ag4 Ag29 Ag21 61.12(3) .
Ag4 Ag29 Ag31 84.61(3) .
Ag4 Ag29 Ag14 106.98(3) .
Ag14 Ag29 Ag21 88.01(3) .
Ag14 Ag29 Ag31 85.27(3) .
S8 Ag29 Ag21 68.02(6) .
S8 Ag29 Ag22 55.97(7) .
S8 Ag29 Ag4 127.42(7) .
S8 Ag29 Ag31 134.84(7) .
S8 Ag29 Ag14 57.46(6) .
S8 Ag29 S3 95.73(9) .
S10 Ag29 Ag21 126.44(7) .
S10 Ag29 Ag22 107.71(7) .
S10 Ag29 Ag4 77.34(7) .
S10 Ag29 Ag31 53.48(7) .
S10 Ag29 Ag14 138.39(8) .
S10 Ag29 S8 150.09(9) .
S10 Ag29 S3 114.11(9) .
S3 Ag29 Ag21 63.03(6) .
S3 Ag29 Ag22 117.52(7) .
S3 Ag29 Ag4 50.02(6) .
S3 Ag29 Ag31 81.61(7) .
S3 Ag29 Ag14 56.97(6) .
Ag28 Ag27 Ag39 60.00(2) .
Ag28 Ag27 Ag44 78.93(3) .
Ag44 Ag27 Ag39 126.99(3) .
S7 Ag27 Ag39 65.77(5) .
S7 Ag27 Ag28 47.41(6) .
S7 Ag27 Ag44 61.78(5) .
S21 Ag27 Ag39 47.35(6) .
S21 Ag27 Ag28 107.02(7) .
S21 Ag27 Ag44 140.23(8) .
S21 Ag27 S7 92.78(8) .
S21 Ag27 S28 170.17(11) .
S28 Ag27 Ag39 135.39(9) .
S28 Ag27 Ag28 77.69(8) .
S28 Ag27 Ag44 48.45(8) .
S28 Ag27 S7 96.65(9) .
Ag16 Ag23 Ag22 93.49(3) .
Ag16 Ag23 Ag18 55.58(2) .
Ag22 Ag23 Ag18 88.00(3) .
S5 Ag23 Ag16 51.74(6) .
S5 Ag23 Ag22 52.21(6) .
S5 Ag23 Ag18 88.00(6) .
S5 Ag23 S20 95.17(9) .
S17 Ag23 Ag16 80.13(6) .
S17 Ag23 Ag22 167.77(7) .
S17 Ag23 Ag18 96.78(7) .
S17 Ag23 S5 116.51(9) .
S17 Ag23 S20 132.09(10) .
S20 Ag23 Ag16 95.11(7) .
S20 Ag23 Ag22 58.48(7) .
S20 Ag23 Ag18 46.79(7) .
O5 Ag23 Ag16 166.0(2) .
O5 Ag23 Ag22 75.97(19) .
O5 Ag23 Ag18 131.69(18) .
O5 Ag23 S5 114.3(2) .
O5 Ag23 S17 108.43(19) .
O5 Ag23 S20 87.26(19) .
Ag1 Ag9 Ag8 76.71(3) .
Ag1 Ag9 Ag4 59.52(3) .
Ag1 Ag9 Ag30 114.18(3) .
Ag1 Ag9 Ag15 143.51(5) .
Ag1 Ag9 Ag1A 154.8(3) .
Ag21 Ag9 Ag1 81.98(3) .
Ag21 Ag9 Ag8 55.65(3) .
Ag21 Ag9 Ag4 67.25(3) .
Ag21 Ag9 Ag12 162.21(5) .
Ag21 Ag9 Ag30 97.90(4) .
Ag21 Ag9 Ag15 124.80(4) .
Ag21 Ag9 Ag1A 114.6(3) .
Ag8 Ag9 Ag30 53.16(3) .
Ag4 Ag9 Ag8 111.20(3) .
Ag4 Ag9 Ag30 163.96(4) .
Ag4 Ag9 Ag15 104.87(5) .
Ag4 Ag9 Ag1A 107.8(2) .
Ag12 Ag9 Ag1 99.46(3) .
Ag12 Ag9 Ag8 107.19(4) .
Ag12 Ag9 Ag4 128.76(4) .
Ag12 Ag9 Ag30 65.20(3) .
Ag12 Ag9 Ag15 63.05(4) .
Ag12 Ag9 Ag1A 70.7(3) .
Ag15 Ag9 Ag8 137.43(5) .
Ag15 Ag9 Ag30 88.42(5) .
S2 Ag9 Ag1 56.27(6) .
S2 Ag9 Ag21 103.94(8) .
S2 Ag9 Ag8 54.75(7) .
S2 Ag9 Ag4 115.78(7) .
S2 Ag9 Ag12 63.67(7) .
S2 Ag9 Ag30 60.30(7) .
S2 Ag9 Ag15 125.72(8) .
S2 Ag9 Ag1A 130.2(3) .
S3 Ag9 Ag1 112.52(7) .
S3 Ag9 Ag21 73.75(7) .
S3 Ag9 Ag8 127.24(7) .
S3 Ag9 Ag4 53.00(7) .
S3 Ag9 Ag12 120.95(8) .
S3 Ag9 Ag30 130.69(8) .
S3 Ag9 Ag15 61.76(7) .
S3 Ag9 S2 168.73(10) .
S3 Ag9 Ag1A 59.1(3) .
Ag1A Ag9 Ag8 128.0(3) .
Ag1A Ag9 Ag30 83.5(2) .
Ag8 Ag17 Ag10 72.30(3) .
Ag8 Ag17 Ag37 94.36(4) .
Ag10 Ag17 Ag37 156.93(4) .
Ag33 Ag17 Ag8 136.33(4) .
Ag33 Ag17 Ag10 97.64(3) .
Ag33 Ag17 Ag37 78.82(4) .
S4 Ag17 Ag8 51.11(6) .
S4 Ag17 Ag10 67.65(6) .
S4 Ag17 Ag33 85.46(7) .
S4 Ag17 Ag37 89.30(7) .
S11 Ag17 Ag8 123.87(7) .
S11 Ag17 Ag10 52.63(6) .
S11 Ag17 Ag33 54.10(7) .
S11 Ag17 Ag37 132.27(8) .
S11 Ag17 S4 93.90(9) .
S14 Ag17 Ag8 80.12(7) .
S14 Ag17 Ag10 138.88(9) .
S14 Ag17 Ag33 123.19(8) .
S14 Ag17 Ag37 51.91(9) .
S14 Ag17 S4 116.16(10) .
S14 Ag17 S11 149.90(10) .
Ag16 Ag18 Ag8 60.59(3) .
Ag16 Ag18 Ag23 60.95(3) .
Ag16 Ag18 Ag25 116.16(4) .
Ag16 Ag18 Ag19 69.80(3) .
Ag16 Ag18 Ag38 130.94(5) .
Ag8 Ag18 Ag23 114.82(3) .
Ag8 Ag18 Ag25 56.82(3) .
Ag8 Ag18 Ag19 112.42(4) .
Ag23 Ag18 Ag25 142.37(4) .
Ag19 Ag18 Ag23 70.08(3) .
Ag19 Ag18 Ag25 147.15(4) .
Ag38 Ag18 Ag8 94.52(4) .
Ag38 Ag18 Ag23 146.89(4) .
Ag38 Ag18 Ag25 66.52(3) .
Ag38 Ag18 Ag19 85.18(4) .
S4 Ag18 Ag16 57.83(7) .
S4 Ag18 Ag8 53.32(7) .
S4 Ag18 Ag23 111.36(7) .
S4 Ag18 Ag25 92.38(7) .
S4 Ag18 Ag19 62.46(7) .
S4 Ag18 Ag38 73.28(8) .
S20 Ag18 Ag16 108.90(7) .
S20 Ag18 Ag8 122.04(8) .
S20 Ag18 Ag23 57.57(7) .
S20 Ag18 Ag25 93.93(7) .
S20 Ag18 Ag19 115.32(8) .
S20 Ag18 Ag38 119.96(8) .
S20 Ag18 S4 166.73(10) .
Ag2 Ag41 Ag42 93.88(3) .
S18 Ag41 Ag2 89.87(7) .
S18 Ag41 Ag42 89.32(7) .
S18 Ag41 S19 111.52(10) .
S18 Ag41 S21 113.03(9) .
S19 Ag41 Ag2 50.64(6) .
S19 Ag41 Ag42 50.88(6) .
S21 Ag41 Ag2 80.10(6) .
S21 Ag41 Ag42 156.65(7) .
S21 Ag41 S19 111.18(9) .
O1 Ag41 Ag2 152.2(2) .
O1 Ag41 Ag42 75.4(2) .
O1 Ag41 S18 115.1(2) .
O1 Ag41 S19 105.7(2) .
O1 Ag41 S21 99.5(2) .
Ag1 Ag10 Ag16 62.13(3) .
Ag1 Ag10 Ag17 121.64(4) .
Ag1 Ag10 Ag28 108.30(3) .
Ag1 Ag10 Ag44 99.41(3) .
Ag17 Ag10 Ag16 96.48(3) .
Ag17 Ag10 Ag28 102.05(4) .
Ag17 Ag10 Ag44 134.17(3) .
Ag28 Ag10 Ag16 58.82(3) .
Ag28 Ag10 Ag44 81.21(3) .
Ag44 Ag10 Ag16 122.09(3) .
S7 Ag10 Ag1 65.30(6) .
S7 Ag10 Ag16 56.66(6) .
S7 Ag10 Ag17 147.41(7) .
S7 Ag10 Ag28 49.99(6) .
S7 Ag10 Ag44 65.68(6) .
S7 Ag10 S2 120.58(9) .
S2 Ag10 Ag1 55.78(6) .
S2 Ag10 Ag16 87.89(6) .
S2 Ag10 Ag17 70.98(6) .
S2 Ag10 Ag28 145.57(7) .
S2 Ag10 Ag44 128.49(7) .
S11 Ag10 Ag1 164.66(8) .
S11 Ag10 Ag16 130.55(8) .
S11 Ag10 Ag17 53.98(7) .
S11 Ag10 Ag28 86.96(8) .
S11 Ag10 Ag44 80.95(7) .
S11 Ag10 S7 127.31(9) .
S11 Ag10 S2 112.07(9) .
Ag3 Ag11 Ag1 56.09(2) .
Ag12 Ag11 Ag1 92.53(3) .
Ag12 Ag11 Ag3 97.37(4) .
S2 Ag11 Ag1 51.66(6) .
S2 Ag11 Ag3 100.97(6) .
S2 Ag11 Ag12 60.42(7) .
S2 Ag11 S12 95.50(9) .
S12 Ag11 Ag1 85.02(6) .
S12 Ag11 Ag3 50.31(7) .
S12 Ag11 Ag12 53.21(7) .
S24 Ag11 Ag1 81.14(6) .
S24 Ag11 Ag3 79.03(7) .
S24 Ag11 Ag12 173.67(7) .
S24 Ag11 S2 114.91(10) .
S24 Ag11 S12 125.52(10) .
O3 Ag11 Ag1 159.3(2) .
O3 Ag11 Ag3 142.6(2) .
O3 Ag11 Ag12 77.84(19) .
O3 Ag11 S2 108.1(2) .
O3 Ag11 S12 103.0(2) .
O3 Ag11 S24 108.2(2) .
Ag1 Ag3 Ag40 67.19(3) .
Ag1 Ag3 Ag11 64.21(3) .
Ag1 Ag3 Ag13 92.66(3) .
Ag40 Ag3 Ag11 83.03(3) .
Ag40 Ag3 Ag13 154.45(4) .
Ag11 Ag3 Ag13 102.80(3) .
Ag7 Ag3 Ag1 103.54(3) .
Ag7 Ag3 Ag40 107.82(4) .
Ag7 Ag3 Ag11 159.76(4) .
Ag7 Ag3 Ag13 60.13(3) .
S1 Ag3 Ag1 55.27(6) .
S1 Ag3 Ag40 64.90(6) .
S1 Ag3 Ag11 118.37(7) .
S1 Ag3 Ag13 90.99(7) .
S1 Ag3 Ag7 55.79(6) .
S12 Ag3 Ag1 96.31(8) .
S12 Ag3 Ag40 142.76(8) .
S12 Ag3 Ag11 59.83(8) .
S12 Ag3 Ag13 50.84(7) .
S12 Ag3 Ag7 108.49(8) .
S12 Ag3 S1 133.68(10) .
O11 Ag3 Ag1 143.3(2) .
O11 Ag3 Ag40 76.8(2) .
O11 Ag3 Ag11 119.4(2) .
O11 Ag3 Ag13 119.3(2) .
O11 Ag3 Ag7 80.3(2) .
O11 Ag3 S1 103.2(2) .
O11 Ag3 S12 117.4(2) .
Ag1 Ag4 Ag21 76.51(3) .
Ag1 Ag4 Ag29 139.76(4) .
Ag1 Ag4 Ag9 60.12(3) .
Ag1 Ag4 Ag5 103.76(4) .
Ag1 Ag4 Ag13 98.46(3) .
Ag1 Ag4 Ag7 99.40(3) .
Ag29 Ag4 Ag21 64.07(3) .
Ag29 Ag4 Ag7 119.61(4) .
Ag9 Ag4 Ag21 55.23(3) .
Ag9 Ag4 Ag29 100.31(3) .
Ag9 Ag4 Ag5 149.54(4) .
Ag9 Ag4 Ag13 71.36(3) .
Ag9 Ag4 Ag7 124.79(4) .
Ag5 Ag4 Ag21 97.50(3) .
Ag5 Ag4 Ag29 75.07(3) .
Ag5 Ag4 Ag7 81.18(3) .
Ag13 Ag4 Ag21 121.17(4) .
Ag13 Ag4 Ag29 108.22(4) .
Ag13 Ag4 Ag5 139.00(4) .
Ag13 Ag4 Ag7 61.31(3) .
Ag7 Ag4 Ag21 175.33(4) .
S1 Ag4 Ag1 56.59(6) .
S1 Ag4 Ag21 121.02(7) .
S1 Ag4 Ag29 140.70(7) .
S1 Ag4 Ag9 113.97(6) .
S1 Ag4 Ag5 65.65(6) .
S1 Ag4 Ag13 100.76(7) .
S1 Ag4 Ag7 54.35(7) .
S1 Ag4 S3 159.31(9) .
S3 Ag4 Ag1 112.86(7) .
S3 Ag4 Ag21 67.23(7) .
S3 Ag4 Ag29 59.54(6) .
S3 Ag4 Ag9 52.74(6) .
S3 Ag4 Ag5 134.45(7) .
S3 Ag4 Ag13 61.34(7) .
S3 Ag4 Ag7 116.85(8) .
Ag16 Ag28 Ag39 80.34(3) .
Ag16 Ag28 Ag27 115.47(3) .
Ag16 Ag28 Ag10 62.11(3) .
Ag16 Ag28 Ag34 137.90(4) .
Ag27 Ag28 Ag39 61.56(2) .
Ag10 Ag28 Ag39 123.53(3) .
Ag10 Ag28 Ag27 97.10(3) .
Ag10 Ag28 Ag34 80.46(3) .
Ag34 Ag28 Ag39 140.09(4) .
Ag34 Ag28 Ag27 86.10(3) .
Ag19 Ag28 Ag16 70.04(3) .
Ag19 Ag28 Ag39 80.50(3) .
Ag19 Ag28 Ag27 138.57(4) .
Ag19 Ag28 Ag10 118.65(4) .
Ag19 Ag28 Ag34 118.10(4) .
S7 Ag28 Ag16 59.26(6) .
S7 Ag28 Ag39 71.05(6) .
S7 Ag28 Ag27 59.91(7) .
S7 Ag28 Ag10 54.08(6) .
S7 Ag28 Ag34 114.07(7) .
S7 Ag28 Ag19 124.67(7) .
S7 Ag28 S22 167.09(10) .
S22 Ag28 Ag16 127.55(9) .
S22 Ag28 Ag39 119.29(8) .
S22 Ag28 Ag27 116.50(8) .
S22 Ag28 Ag10 117.00(8) .
S22 Ag28 Ag34 53.14(9) .
S22 Ag28 Ag19 66.90(9) .
Ag21 Ag24 Ag22 56.61(3) .
Ag21 Ag24 Ag25 84.28(3) .
Ag22 Ag24 Ag25 133.13(4) .
Ag35 Ag24 Ag21 97.38(4) .
Ag35 Ag24 Ag22 120.06(4) .
Ag35 Ag24 Ag25 86.75(3) .
S6 Ag24 Ag21 51.20(6) .
S6 Ag24 Ag22 107.21(6) .
S6 Ag24 Ag25 47.22(6) .
S6 Ag24 Ag35 64.53(6) .
S8 Ag24 Ag21 71.19(6) .
S8 Ag24 Ag22 53.03(6) .
S8 Ag24 Ag25 141.35(6) .
S8 Ag24 Ag35 68.04(6) .
S8 Ag24 S6 94.51(8) .
S20 Ag24 Ag21 85.46(7) .
S20 Ag24 Ag22 61.68(7) .
S20 Ag24 Ag25 93.42(8) .
S20 Ag24 Ag35 177.15(8) .
S20 Ag24 S6 117.54(9) .
S20 Ag24 S8 113.20(9) .
S20 Ag24 S25 125.73(11) .
S25 Ag24 Ag21 138.56(8) .
S25 Ag24 Ag22 157.92(9) .
S25 Ag24 Ag25 68.95(8) .
S25 Ag24 Ag35 51.74(8) .
S25 Ag24 S6 87.96(9) .
S25 Ag24 S8 111.13(10) .
Ag8 Ag25 Ag18 58.20(3) .
Ag8 Ag25 Ag24 89.98(3) .
Ag8 Ag25 Ag36 98.25(4) .
Ag8 Ag25 Ag38 86.88(4) .
Ag18 Ag25 Ag38 53.02(3) .
Ag24 Ag25 Ag18 68.26(3) .
Ag24 Ag25 Ag38 111.68(4) .
Ag36 Ag25 Ag18 139.05(4) .
Ag36 Ag25 Ag24 150.83(4) .
Ag36 Ag25 Ag38 96.74(4) .
Ag45 Ag25 Ag8 127.23(4) .
Ag45 Ag25 Ag18 152.90(4) .
Ag45 Ag25 Ag24 84.79(3) .
Ag45 Ag25 Ag36 67.93(3) .
Ag45 Ag25 Ag38 143.16(4) .
S6 Ag25 Ag8 55.45(7) .
S6 Ag25 Ag18 90.35(7) .
S6 Ag25 Ag24 59.25(6) .
S6 Ag25 Ag36 103.11(7) .
S6 Ag25 Ag45 77.62(7) .
S6 Ag25 Ag38 139.21(7) .
S16 Ag25 Ag8 114.81(9) .
S16 Ag25 Ag18 98.03(8) .
S16 Ag25 Ag24 140.44(10) .
S16 Ag25 Ag36 59.34(9) .
S16 Ag25 Ag45 101.27(8) .
S16 Ag25 Ag38 45.04(8) .
S16 Ag25 S6 160.31(12) .
Ag4 Ag5 Ag2 85.94(3) .
S5 Ag5 Ag2 56.79(6) .
S5 Ag5 Ag4 66.25(6) .
S5 Ag5 S1 84.19(7) .
S1 Ag5 Ag2 57.34(6) .
S1 Ag5 Ag4 48.44(5) .
S19 Ag5 Ag2 50.41(6) .
S19 Ag5 Ag4 133.03(7) .
S19 Ag5 S5 96.00(8) .
S19 Ag5 S1 88.47(8) .
S10 Ag5 Ag2 162.22(7) .
S10 Ag5 Ag4 78.30(7) .
S10 Ag5 S5 108.45(9) .
S10 Ag5 S1 115.05(9) .
S10 Ag5 S19 147.08(9) .
Ag40 Ag44 Ag27 84.11(3) .
Ag10 Ag44 Ag40 84.08(3) .
Ag10 Ag44 Ag27 95.18(3) .
S24 Ag44 Ag40 48.46(6) .
S24 Ag44 Ag27 132.46(7) .
S24 Ag44 Ag10 79.03(7) .
S28 Ag44 Ag40 131.70(7) .
S28 Ag44 Ag27 48.03(7) .
S28 Ag44 Ag10 103.58(8) .
S28 Ag44 S24 177.37(11) .
Ag3 Ag13 Ag15 123.20(5) .
Ag4 Ag13 Ag3 69.92(3) .
Ag4 Ag13 Ag7 61.45(3) .
Ag4 Ag13 Ag15 102.33(5) .
Ag4 Ag13 S31 131.84(8) .
Ag7 Ag13 Ag3 54.93(3) .
Ag7 Ag13 Ag15 163.74(5) .
S12 Ag13 Ag3 49.56(7) .
S12 Ag13 Ag4 104.53(8) .
S12 Ag13 Ag7 102.26(8) .
S12 Ag13 Ag15 82.22(9) .
S12 Ag13 S3 115.58(10) .
S12 Ag13 S15 144.04(12) .
S12 Ag13 S31 104.09(10) .
S3 Ag13 Ag3 112.90(7) .
S3 Ag13 Ag4 50.23(6) .
S3 Ag13 Ag7 107.00(7) .
S3 Ag13 Ag15 57.57(6) .
S3 Ag13 S31 82.51(9) .
S15 Ag13 Ag3 105.26(9) .
S15 Ag13 Ag4 84.43(7) .
S15 Ag13 Ag7 51.13(8) .
S15 Ag13 Ag15 130.59(9) .
S15 Ag13 S3 97.10(9) .
S15 Ag13 S31 94.23(11) .
S31 Ag13 Ag3 152.86(7) .
S31 Ag13 Ag7 144.38(9) .
S31 Ag13 Ag15 45.37(9) .
Ag35 Ag26 Ag30 121.74(4) .
Ag35 Ag26 Ag1A 102.7(3) .
Ag30 Ag26 Ag1A 82.7(2) .
Ag45 Ag26 Ag35 56.60(3) .
Ag45 Ag26 Ag30 96.80(4) .
Ag45 Ag26 Ag1A 155.3(3) .
S6 Ag26 Ag35 62.48(6) .
S6 Ag26 Ag30 59.66(6) .
S6 Ag26 Ag45 70.10(6) .
S6 Ag26 Ag1A 88.9(2) .
S9 Ag26 Ag35 142.82(7) .
S9 Ag26 Ag30 50.72(8) .
S9 Ag26 Ag45 146.42(8) .
S9 Ag26 S6 94.87(9) .
S9 Ag26 Ag1A 44.4(3) .
S13 Ag26 Ag35 49.90(8) .
S13 Ag26 Ag30 142.67(8) .
S13 Ag26 Ag45 101.26(8) .
S13 Ag26 S6 96.50(9) .
S13 Ag26 S9 110.40(11) .
S13 Ag26 S27 140.12(11) .
S13 Ag26 Ag1A 67.5(3) .
S27 Ag26 Ag35 105.41(9) .
S27 Ag26 Ag30 74.88(8) .
S27 Ag26 Ag45 49.08(8) .
S27 Ag26 S6 96.01(10) .
S27 Ag26 S9 106.04(11) .
S27 Ag26 Ag1A 150.4(3) .
Ag32 Ag31 Ag29 94.90(4) .
Ag32 Ag31 Ag43 134.51(4) .
Ag43 Ag31 Ag29 81.30(3) .
S10 Ag31 Ag29 46.57(6) .
S10 Ag31 Ag32 53.83(7) .
S10 Ag31 Ag43 124.96(7) .
S23 Ag31 Ag29 66.03(7) .
S23 Ag31 Ag32 160.63(8) .
S23 Ag31 Ag43 49.34(7) .
S23 Ag31 S10 107.25(10) .
S23 Ag31 S15 125.15(11) .
S15 Ag31 Ag29 102.62(7) .
S15 Ag31 Ag32 60.11(8) .
S15 Ag31 Ag43 76.43(8) .
S15 Ag31 S10 96.28(10) .
O8 Ag31 Ag29 140.1(2) .
O8 Ag31 Ag32 79.7(2) .
O8 Ag31 Ag43 129.9(2) .
O8 Ag31 S10 104.5(2) .
O8 Ag31 S23 112.3(2) .
O8 Ag31 S15 108.3(2) .
Ag29 Ag14 Ag35 105.66(4) .
Ag43 Ag14 Ag29 86.74(4) .
Ag43 Ag14 Ag35 150.77(4) .
S8 Ag14 Ag29 50.22(6) .
S8 Ag14 Ag35 61.13(6) .
S8 Ag14 Ag43 136.96(7) .
S8 Ag14 S3 88.01(8) .
S3 Ag14 Ag29 53.66(6) .
S3 Ag14 Ag35 104.06(7) .
S3 Ag14 Ag43 61.82(6) .
S23 Ag14 Ag29 69.48(8) .
S23 Ag14 Ag35 158.09(8) .
S23 Ag14 Ag43 51.06(7) .
S23 Ag14 S8 103.70(10) .
S23 Ag14 S3 90.27(10) .
S13 Ag14 Ag29 141.39(8) .
S13 Ag14 Ag35 46.34(8) .
S13 Ag14 Ag43 108.54(9) .
S13 Ag14 S8 107.17(10) .
S13 Ag14 S3 101.82(9) .
S13 Ag14 S23 147.09(11) .
Ag25 Ag36 Ag45 54.88(3) .
Ag37 Ag36 Ag25 86.28(4) .
Ag37 Ag36 Ag45 139.17(4) .
S14 Ag36 Ag25 89.86(7) .
S14 Ag36 Ag45 127.51(7) .
S14 Ag36 Ag37 55.22(9) .
S14 Ag36 S16 99.41(11) .
S27 Ag36 Ag25 91.30(8) .
S27 Ag36 Ag45 45.17(8) .
S27 Ag36 Ag37 164.64(10) .
S27 Ag36 S14 109.67(12) .
S27 Ag36 S16 130.49(11) .
S16 Ag36 Ag25 48.69(7) .
S16 Ag36 Ag45 85.33(8) .
S16 Ag36 Ag37 56.71(8) .
O13 Ag36 Ag25 141.0(3) .
O13 Ag36 Ag45 121.9(3) .
O13 Ag36 Ag37 79.0(3) .
O13 Ag36 S14 109.9(3) .
O13 Ag36 S27 111.6(3) .
O13 Ag36 S16 93.9(3) .
Ag9 Ag12 Ag11 85.84(3) .
Ag9 Ag12 Ag15 62.37(4) .
Ag11 Ag12 Ag15 134.55(5) .
S2 Ag12 Ag9 50.35(6) .
S2 Ag12 Ag11 53.54(6) .
S2 Ag12 Ag15 111.98(7) .
S9 Ag12 Ag9 75.77(7) .
S9 Ag12 Ag11 154.35(9) .
S9 Ag12 Ag15 49.78(9) .
S9 Ag12 S2 100.82(10) .
S9 Ag12 S12 132.53(11) .
S12 Ag12 Ag9 81.08(7) .
S12 Ag12 Ag11 59.56(7) .
S12 Ag12 Ag15 82.78(8) .
S12 Ag12 S2 95.09(9) .
O4 Ag12 Ag9 154.6(3) .
O4 Ag12 Ag11 84.5(2) .
O4 Ag12 Ag15 137.2(2) .
O4 Ag12 S2 105.9(3) .
O4 Ag12 S9 104.6(2) .
O4 Ag12 S12 113.5(3) .
Ag24 Ag35 Ag26 109.99(4) .
Ag24 Ag35 Ag14 98.12(4) .
Ag26 Ag35 Ag14 87.17(4) .
Ag45 Ag35 Ag24 89.02(4) .
Ag45 Ag35 Ag26 60.99(3) .
Ag45 Ag35 Ag14 147.76(4) .
S13 Ag35 Ag24 136.26(9) .
S13 Ag35 Ag26 53.31(7) .
S13 Ag35 Ag14 47.25(7) .
S13 Ag35 Ag45 108.29(8) .
S13 Ag35 S25 159.66(11) .
S25 Ag35 Ag24 57.33(7) .
S25 Ag35 Ag26 111.14(9) .
S25 Ag35 Ag14 152.74(8) .
S25 Ag35 Ag45 52.33(8) .
Ag8 Ag30 Ag9 61.88(3) .
Ag8 Ag30 Ag26 105.35(4) .
Ag26 Ag30 Ag9 82.39(3) .
S9 Ag30 Ag8 128.24(8) .
S9 Ag30 Ag9 67.98(7) .
S9 Ag30 Ag26 54.51(7) .
S14 Ag30 Ag8 79.36(7) .
S14 Ag30 Ag9 135.61(7) .
S14 Ag30 Ag26 131.11(8) .
S14 Ag30 S9 151.77(10) .
Ag7 Ag32 Ag31 96.14(4) .
S10 Ag32 Ag31 57.44(7) .
S10 Ag32 Ag7 99.64(7) .
S10 Ag32 S15 92.70(9) .
S15 Ag32 Ag31 51.66(7) .
S15 Ag32 Ag7 51.38(7) .
S26 Ag32 Ag31 170.03(8) .
S26 Ag32 Ag7 76.87(10) .
S26 Ag32 S10 116.20(11) .
S26 Ag32 S15 124.78(12) .
O7 Ag32 Ag31 80.7(2) .
O7 Ag32 Ag7 144.6(2) .
O7 Ag32 S10 107.7(2) .
O7 Ag32 S15 104.3(2) .
O7 Ag32 S26 109.2(2) .
Ag14 Ag43 Ag31 93.79(4) .
S23 Ag43 Ag31 52.56(8) .
S23 Ag43 Ag14 54.72(8) .
S31 Ag43 Ag31 129.14(11) .
S31 Ag43 Ag14 122.44(11) .
S31 Ag43 S23 177.15(14) .
Ag42 Ag6 Ag7 116.25(5) .
Ag42 Ag6 S1 101.96(6) .
S1 Ag6 Ag7 51.41(6) .
S18 Ag6 Ag7 123.30(8) .
S18 Ag6 Ag42 98.48(8) .
S18 Ag6 S1 79.67(9) .
S18 Ag6 S26 153.76(13) .
S26 Ag6 Ag7 75.87(10) .
S26 Ag6 Ag42 55.31(11) .
S26 Ag6 S1 105.28(10) .
Ag17 Ag33 Ag34 103.24(4) .
Ag17 Ag33 Ag20 90.58(4) .
Ag34 Ag33 Ag20 88.42(5) .
S11 Ag33 Ag17 56.20(7) .
S11 Ag33 Ag34 54.71(7) .
S11 Ag33 Ag20 113.20(7) .
S11 Ag33 Ag0A 123.5(2) .
S29 Ag33 Ag17 86.47(10) .
S29 Ag33 Ag34 138.07(11) .
S29 Ag33 Ag20 50.32(11) .
S29 Ag33 S11 141.00(12) .
S29 Ag33 Ag0A 51.78(18) .
O10 Ag33 Ag17 151.8(3) .
O10 Ag33 Ag34 77.0(3) .
O10 Ag33 Ag20 117.5(3) .
O10 Ag33 S11 106.3(3) .
O10 Ag33 S29 112.5(3) .
O10 Ag33 Ag0A 101.7(4) .
Ag0A Ag33 Ag17 106.4(3) .
Ag0A Ag33 Ag34 86.59(15) .
Ag3 Ag7 Ag4 72.42(3) .
Ag3 Ag7 Ag13 64.94(3) .
Ag3 Ag7 Ag6 89.34(4) .
Ag13 Ag7 Ag4 57.24(3) .
Ag32 Ag7 Ag3 163.45(5) .
Ag32 Ag7 Ag4 91.99(4) .
Ag32 Ag7 Ag13 111.63(4) .
Ag32 Ag7 Ag6 90.50(4) .
Ag6 Ag7 Ag4 108.60(4) .
Ag6 Ag7 Ag13 152.90(4) .
S1 Ag7 Ag3 55.86(6) .
S1 Ag7 Ag4 49.95(6) .
S1 Ag7 Ag13 94.19(7) .
S1 Ag7 Ag32 109.88(7) .
S1 Ag7 Ag6 62.55(6) .
S15 Ag7 Ag3 117.88(9) .
S15 Ag7 Ag4 83.29(8) .
S15 Ag7 Ag13 53.94(8) .
S15 Ag7 Ag32 64.05(8) .
S15 Ag7 Ag6 152.72(9) .
S15 Ag7 S1 133.21(10) .
O12 Ag7 Ag3 82.4(2) .
O12 Ag7 Ag4 154.4(2) .
O12 Ag7 Ag13 115.5(3) .
O12 Ag7 Ag32 112.6(2) .
O12 Ag7 Ag6 66.1(3) .
O12 Ag7 S1 111.6(3) .
O12 Ag7 S15 113.0(3) .
Ag25 Ag45 Ag26 91.42(4) .
Ag25 Ag45 Ag36 57.20(3) .
Ag26 Ag45 Ag36 87.20(4) .
Ag35 Ag45 Ag25 91.16(4) .
Ag35 Ag45 Ag26 62.41(3) .
Ag35 Ag45 Ag36 136.47(4) .
S25 Ag45 Ag25 75.15(8) .
S25 Ag45 Ag26 114.12(9) .
S25 Ag45 Ag36 128.52(9) .
S25 Ag45 Ag35 54.03(9) .
S27 Ag45 Ag25 96.07(8) .
S27 Ag45 Ag26 55.28(9) .
S27 Ag45 Ag36 48.49(8) .
S27 Ag45 Ag35 117.34(10) .
S27 Ag45 S25 166.70(12) .
Ag9 Ag15 Ag13 64.92(5) .
Ag9 Ag15 Ag12 54.58(5) .
Ag12 Ag15 Ag13 80.23(6) .
S9 Ag15 Ag9 72.69(9) .
S9 Ag15 Ag13 129.79(11) .
S9 Ag15 Ag12 52.96(8) .
S9 Ag15 S3 111.76(11) .
S3 Ag15 Ag9 46.91(6) .
S3 Ag15 Ag13 53.28(7) .
S3 Ag15 Ag12 98.99(9) .
S31 Ag15 Ag9 124.93(12) .
S31 Ag15 Ag13 61.25(10) .
S31 Ag15 Ag12 123.21(11) .
S31 Ag15 S9 158.04(13) .
S31 Ag15 S3 90.04(12) .
Ag33 Ag34 Ag28 96.18(4) .
S11 Ag34 Ag28 84.03(6) .
S11 Ag34 Ag33 50.56(7) .
S22 Ag34 Ag28 49.49(7) .
S22 Ag34 Ag33 78.06(8) .
S22 Ag34 S11 106.49(10) .
S22 Ag34 S28 111.98(9) .
S28 Ag34 Ag28 75.69(7) .
S28 Ag34 Ag33 154.06(9) .
S28 Ag34 S11 103.65(10) .
O9 Ag34 Ag28 160.3(3) .
O9 Ag34 Ag33 81.2(3) .
O9 Ag34 S11 108.3(2) .
O9 Ag34 S22 111.2(3) .
O9 Ag34 S28 114.5(3) .
Ag6 Ag42 Ag41 74.51(3) .
S19 Ag42 Ag41 55.01(7) .
S19 Ag42 Ag6 95.64(7) .
S26 Ag42 Ag41 127.22(10) .
S26 Ag42 Ag6 53.43(10) .
S26 Ag42 S19 116.83(11) .
O2 Ag42 Ag41 81.6(3) .
O2 Ag42 Ag6 121.8(3) .
O2 Ag42 S19 112.4(3) .
O2 Ag42 S26 130.8(3) .
Ag28 Ag19 Ag18 102.97(4) .
Ag20 Ag19 Ag18 86.80(5) .
Ag20 Ag19 Ag28 88.30(6) .
Ag20 Ag19 S4 59.94(7) .
S17 Ag19 Ag18 100.41(8) .
S17 Ag19 Ag28 85.41(7) .
S17 Ag19 Ag20 171.34(9) .
S17 Ag19 S4 121.98(9) .
S17 Ag19 S30 134.39(16) .
S4 Ag19 Ag18 47.35(6) .
S4 Ag19 Ag28 64.96(6) .
S30 Ag19 Ag18 68.95(10) .
S30 Ag19 Ag28 139.73(14) .
S30 Ag19 Ag20 52.75(15) .
S30 Ag19 S4 84.23(12) .
Ag18 Ag38 Ag25 60.47(3) .
Ag20 Ag38 Ag18 89.94(5) .
Ag20 Ag38 Ag25 131.95(6) .
S16 Ag38 Ag18 105.79(9) .
S16 Ag38 Ag25 45.34(8) .
S16 Ag38 Ag20 139.18(12) .
S16 Ag38 S30 166.96(19) .
S30 Ag38 Ag18 73.57(10) .
S30 Ag38 Ag25 132.61(12) .
S30 Ag38 Ag20 53.53(15) .
Ag36 Ag37 Ag17 96.60(4) .
S14 Ag37 Ag17 47.21(7) .
S14 Ag37 Ag36 55.53(7) .
S14 Ag37 S16 99.65(10) .
S16 Ag37 Ag17 109.75(7) .
S16 Ag37 Ag36 56.71(8) .
S29 Ag37 Ag17 76.01(9) .
S29 Ag37 Ag36 160.85(12) .
S29 Ag37 S14 122.48(13) .
S29 Ag37 S16 108.64(15) .
O14 Ag37 Ag17 148.8(3) .
O14 Ag37 Ag36 81.8(3) .
O14 Ag37 S14 112.1(3) .
O14 Ag37 S16 95.5(3) .
O14 Ag37 S29 113.7(3) .
Ag19 Ag20 Ag33 121.37(7) .
Ag19 Ag20 Ag38 88.57(6) .
Ag38 Ag20 Ag33 109.06(7) .
S4 Ag20 Ag33 76.16(8) .
S4 Ag20 Ag19 60.07(6) .
S4 Ag20 Ag38 66.86(7) .
S22 Ag20 Ag33 73.30(9) .
S22 Ag20 Ag19 65.08(8) .
S22 Ag20 Ag38 147.68(9) .
S22 Ag20 S4 83.22(10) .
S29 Ag20 Ag33 45.92(11) .
S29 Ag20 Ag19 150.25(11) .
S29 Ag20 Ag38 75.47(12) .
S29 Ag20 S4 90.38(11) .
S29 Ag20 S22 118.34(15) .
S30 Ag20 Ag33 158.59(11) .
S30 Ag20 Ag19 55.29(9) .
S30 Ag20 Ag38 52.14(10) .
S30 Ag20 S4 85.72(12) .
S30 Ag20 S22 116.23(13) .
S30 Ag20 S29 124.33(16) .
Ag21 S5 Ag16 78.83(7) .
Ag21 S5 Ag2 132.90(10) .
Ag21 S5 Ag22 70.43(7) .
Ag21 S5 Ag23 108.39(10) .
Ag21 S5 Ag5 121.52(10) .
Ag16 S5 Ag2 68.55(7) .
Ag16 S5 Ag22 126.14(10) .
Ag16 S5 Ag23 74.43(7) .
Ag16 S5 Ag5 131.98(10) .
Ag22 S5 Ag2 156.64(10) .
Ag22 S5 Ag23 74.90(7) .
Ag22 S5 Ag5 101.86(8) .
Ag23 S5 Ag2 94.81(8) .
Ag23 S5 Ag5 125.80(9) .
Ag5 S5 Ag2 66.84(6) .
Ag16 S7 Ag1 66.09(6) .
Ag16 S7 Ag27 138.18(11) .
Ag2 S7 Ag1 79.30(8) .
Ag2 S7 Ag16 70.93(7) .
Ag2 S7 Ag27 106.63(9) .
Ag2 S7 Ag10 134.49(11) .
Ag27 S7 Ag1 155.73(10) .
Ag10 S7 Ag1 61.37(6) .
Ag10 S7 Ag16 72.67(7) .
Ag10 S7 Ag27 118.68(9) .
Ag28 S7 Ag1 126.61(10) .
Ag28 S7 Ag16 71.92(7) .
Ag28 S7 Ag2 116.33(10) .
Ag28 S7 Ag27 72.69(8) .
Ag28 S7 Ag10 75.93(8) .
Ag21 S6 Ag8 69.33(7) .
Ag21 S6 Ag24 68.16(6) .
Ag21 S6 Ag26 136.27(12) .
Ag8 S6 Ag24 107.12(10) .
Ag8 S6 Ag26 129.58(10) .
Ag24 S6 Ag26 122.30(10) .
Ag25 S6 Ag21 113.68(11) .
Ag25 S6 Ag8 73.32(8) .
Ag25 S6 Ag24 73.53(8) .
Ag25 S6 Ag26 109.83(10) .
Ag39 S17 Ag23 117.01(11) .
Ag39 S17 Ag19 110.98(11) .
Ag19 S17 Ag23 92.34(9) .
C20 S17 Ag39 108.3(4) .
C20 S17 Ag23 115.3(4) .
C20 S17 Ag19 112.2(4) .
Ag1 S1 Ag2 77.46(7) .
Ag1 S1 Ag3 68.93(6) .
Ag1 S1 Ag5 113.35(9) .
Ag1 S1 Ag6 152.50(11) .
Ag1 S1 Ag7 125.10(11) .
Ag2 S1 Ag5 64.99(6) .
Ag3 S1 Ag2 138.72(10) .
Ag3 S1 Ag5 151.26(11) .
Ag3 S1 Ag6 97.82(8) .
Ag4 S1 Ag1 71.16(7) .
Ag4 S1 Ag2 101.81(9) .
Ag4 S1 Ag3 89.60(9) .
Ag4 S1 Ag5 65.91(6) .
Ag4 S1 Ag6 134.59(11) .
Ag4 S1 Ag7 75.70(8) .
Ag6 S1 Ag2 101.43(8) .
Ag6 S1 Ag5 90.02(7) .
Ag7 S1 Ag2 152.86(10) .
Ag7 S1 Ag3 68.36(7) .
Ag7 S1 Ag5 90.19(8) .
Ag7 S1 Ag6 66.03(7) .
Ag1 S2 Ag8 93.48(9) .
Ag1 S2 Ag10 65.03(7) .
Ag1 S2 Ag11 74.96(8) .
Ag1 S2 Ag12 110.37(10) .
Ag8 S2 Ag12 126.39(10) .
Ag9 S2 Ag1 71.49(7) .
Ag9 S2 Ag8 78.49(8) .
Ag9 S2 Ag10 130.62(10) .
Ag9 S2 Ag11 104.36(11) .
Ag9 S2 Ag12 65.98(8) .
Ag10 S2 Ag8 81.82(9) .
Ag10 S2 Ag12 151.68(11) .
Ag11 S2 Ag8 166.13(12) .
Ag11 S2 Ag10 86.26(8) .
Ag11 S2 Ag12 66.04(7) .
Ag22 S8 Ag24 71.27(7) .
Ag22 S8 Ag14 138.64(11) .
Ag29 S8 Ag22 69.44(8) .
Ag29 S8 Ag24 123.84(11) .
Ag29 S8 Ag14 72.32(8) .
Ag24 S8 Ag14 120.73(9) .
C8 S8 Ag22 104.4(4) .
C8 S8 Ag29 115.2(4) .
C8 S8 Ag24 112.3(4) .
C8 S8 Ag14 105.6(4) .
Ag40 S18 Ag41 116.79(11) .
Ag6 S18 Ag40 107.28(11) .
Ag6 S18 Ag41 95.37(10) .
C47 S18 Ag40 109.4(4) .
C47 S18 Ag41 111.1(4) .
C47 S18 Ag6 116.4(5) .
Ag2 S19 Ag41 73.37(7) .
Ag2 S19 Ag5 78.63(8) .
Ag2 S19 Ag42 129.81(11) .
Ag5 S19 Ag41 130.50(11) .
Ag5 S19 Ag42 95.06(10) .
Ag42 S19 Ag41 74.10(8) .
C12 S19 Ag2 121.5(4) .
C12 S19 Ag41 112.9(4) .
C12 S19 Ag5 116.5(4) .
C12 S19 Ag42 106.0(4) .
Ag16 S4 Ag17 116.08(11) .
Ag16 S4 Ag19 76.66(7) .
Ag16 S4 Ag20 135.57(11) .
Ag8 S4 Ag16 71.45(8) .
Ag8 S4 Ag17 67.31(7) .
Ag8 S4 Ag19 138.96(11) .
Ag8 S4 Ag20 150.70(12) .
Ag17 S4 Ag19 152.75(12) .
Ag17 S4 Ag20 100.36(9) .
Ag18 S4 Ag16 70.39(8) .
Ag18 S4 Ag8 75.16(9) .
Ag18 S4 Ag17 135.76(12) .
Ag18 S4 Ag19 70.19(8) .
Ag18 S4 Ag20 101.16(11) .
Ag20 S4 Ag19 59.99(7) .
Ag23 S20 Ag22 67.33(7) .
Ag18 S20 Ag22 111.68(10) .
Ag18 S20 Ag23 75.64(8) .
Ag18 S20 Ag24 94.26(10) .
Ag24 S20 Ag22 69.46(8) .
Ag24 S20 Ag23 127.41(11) .
C15 S20 Ag22 131.4(5) .
C15 S20 Ag23 116.9(4) .
C15 S20 Ag18 116.2(5) .
C15 S20 Ag24 113.8(4) .
Ag39 S21 Ag41 104.20(10) .
Ag27 S21 Ag39 85.54(8) .
Ag27 S21 Ag41 116.04(10) .
C1 S21 Ag39 113.0(4) .
C1 S21 Ag27 111.1(4) .
C1 S21 Ag41 121.0(4) .
Ag12 S9 Ag26 144.98(12) .
Ag30 S9 Ag26 74.77(10) .
Ag30 S9 Ag12 82.91(10) .
Ag15 S9 Ag26 96.59(10) .
Ag15 S9 Ag12 77.27(11) .
Ag15 S9 Ag30 129.77(12) .
C36 S9 Ag26 107.4(4) .
C36 S9 Ag12 107.2(4) .
C36 S9 Ag30 120.9(5) .
C36 S9 Ag15 109.0(5) .
C36 S9 Ag1A 116.1(6) .
Ag1A S9 Ag26 81.6(4) .
Ag1A S9 Ag12 88.2(4) .
Ag1A S9 Ag30 122.3(4) .
Ag29 S10 Ag31 79.95(9) .
Ag29 S10 Ag32 134.87(11) .
Ag5 S10 Ag29 94.01(10) .
Ag5 S10 Ag31 139.34(11) .
Ag5 S10 Ag32 89.69(10) .
Ag32 S10 Ag31 68.74(8) .
C5 S10 Ag29 113.7(4) .
C5 S10 Ag5 107.8(4) .
C5 S10 Ag31 111.5(4) .
C5 S10 Ag32 107.8(4) .
Ag17 S11 Ag34 130.00(13) .
Ag10 S11 Ag17 73.39(8) .
Ag10 S11 Ag34 102.10(9) .
Ag33 S11 Ag17 69.70(9) .
Ag33 S11 Ag10 125.68(12) .
Ag33 S11 Ag34 74.73(9) .
C17 S11 Ag17 112.1(4) .
C17 S11 Ag10 120.2(4) .
C17 S11 Ag33 110.1(4) .
C17 S11 Ag34 112.4(4) .
Ag3 S12 Ag11 69.86(8) .
Ag3 S12 Ag13 79.59(9) .
Ag3 S12 Ag12 125.74(13) .
Ag13 S12 Ag11 132.85(12) .
Ag13 S12 Ag12 107.39(12) .
Ag12 S12 Ag11 67.23(8) .
C30 S12 Ag11 113.5(5) .
C30 S12 Ag3 112.3(5) .
C30 S12 Ag13 110.9(5) .
C30 S12 Ag12 114.3(5) .
Ag28 S22 Ag34 77.37(10) .
Ag28 S22 Ag20 108.59(12) .
Ag28 S22 Ag0A 126.1(3) .
Ag34 S22 Ag20 119.98(12) .
C51 S22 Ag28 114.7(4) .
C51 S22 Ag34 107.7(6) .
C51 S22 Ag20 120.7(6) .
C51 S22 Ag0A 114.1(5) .
Ag0A S22 Ag34 107.9(2) .
Ag29 S3 Ag13 121.40(11) .
Ag29 S3 Ag14 69.37(7) .
Ag29 S3 Ag15 161.06(12) .
Ag9 S3 Ag29 123.48(11) .
Ag9 S3 Ag4 74.26(8) .
Ag9 S3 Ag13 82.12(8) .
Ag9 S3 Ag14 130.51(12) .
Ag9 S3 Ag15 71.34(8) .
Ag9 S3 Ag1A 71.1(3) .
Ag4 S3 Ag29 70.44(7) .
Ag4 S3 Ag13 68.43(8) .
Ag4 S3 Ag14 139.82(11) .
Ag4 S3 Ag15 127.94(11) .
Ag4 S3 Ag1A 136.8(3) .
Ag13 S3 Ag14 136.02(11) .
Ag13 S3 Ag15 69.15(7) .
Ag14 S3 Ag15 92.10(9) .
Ag1A S3 Ag29 152.1(3) .
Ag1A S3 Ag13 81.8(3) .
Ag1A S3 Ag14 83.2(3) .
Ag31 S23 Ag14 123.36(12) .
Ag43 S23 Ag31 78.09(10) .
Ag43 S23 Ag14 74.22(9) .
C45 S23 Ag31 113.0(5) .
C45 S23 Ag14 121.7(5) .
C45 S23 Ag43 106.1(5) .
Ag14 S13 Ag26 124.98(12) .
Ag35 S13 Ag26 76.79(10) .
Ag35 S13 Ag14 86.40(10) .
C11 S13 Ag26 117.6(4) .
C11 S13 Ag14 117.4(4) .
C11 S13 Ag35 107.2(4) .
Ag17 S14 Ag36 134.92(14) .
Ag17 S14 Ag30 98.87(10) .
Ag17 S14 Ag37 80.88(11) .
Ag30 S14 Ag36 86.30(10) .
Ag30 S14 Ag37 142.29(14) .
Ag37 S14 Ag36 69.25(9) .
C53B S14 Ag17 109.6(9) .
C53B S14 Ag36 112.9(10) .
C53B S14 Ag30 102.5(15) .
C53B S14 Ag37 113.1(16) .
C53A S14 Ag17 110.5(7) .
C53A S14 Ag36 106.0(9) .
C53A S14 Ag30 117.8(13) .
C53A S14 Ag37 96.9(14) .
Ag13 S15 Ag31 114.29(13) .
Ag13 S15 Ag32 129.76(12) .
Ag31 S15 Ag32 68.23(8) .
Ag7 S15 Ag13 74.93(9) .
Ag7 S15 Ag31 121.15(13) .
Ag7 S15 Ag32 64.58(9) .
C66 S15 Ag13 114.7(4) .
C66 S15 Ag31 112.6(4) .
C66 S15 Ag32 108.4(4) .
C66 S15 Ag7 114.1(5) .
Ag40 S24 Ag11 108.60(11) .
Ag40 S24 Ag44 83.03(9) .
Ag44 S24 Ag11 128.15(13) .
C3 S24 Ag40 112.3(4) .
C3 S24 Ag11 111.6(4) .
C3 S24 Ag44 109.4(4) .
Ag35 S25 Ag24 70.93(9) .
Ag45 S25 Ag24 109.49(12) .
Ag45 S25 Ag35 73.64(10) .
C46 S25 Ag24 134.0(5) .
C46 S25 Ag35 112.9(5) .
C46 S25 Ag45 115.6(5) .
Ag6 S26 Ag32 114.21(15) .
Ag6 S26 Ag42 71.25(10) .
Ag42 S26 Ag32 127.21(15) .
C57 S26 Ag32 115.1(6) .
C57 S26 Ag6 111.1(6) .
C57 S26 Ag42 109.7(7) .
Ag36 S27 Ag26 120.02(12) .
Ag45 S27 Ag26 75.63(9) .
Ag45 S27 Ag36 86.34(12) .
C58 S27 Ag26 125.4(5) .
C58 S27 Ag36 114.6(5) .
C58 S27 Ag45 109.8(5) .
Ag27 S28 Ag44 83.52(10) .
Ag27 S28 Ag34 118.41(13) .
Ag44 S28 Ag34 101.17(11) .
C43 S28 Ag27 111.6(4) .
C43 S28 Ag44 115.4(5) .
C43 S28 Ag34 120.2(5) .
Ag43 S31 Ag13 81.62(10) .
Ag43 S31 Ag15 92.91(13) .
Ag43 S31 Ag1A 83.4(3) .
Ag15 S31 Ag13 73.38(11) .
C83 S31 Ag13 161.1(5) .
C83 S31 Ag43 114.3(5) .
C83 S31 Ag15 113.9(6) .
C83 S31 Ag1A 113.9(6) .
Ag1A S31 Ag13 76.6(2) .
Ag25 S16 Ag36 71.96(10) .
Ag25 S16 Ag37 106.86(14) .
Ag38 S16 Ag25 89.62(10) .
Ag38 S16 Ag36 138.08(15) .
Ag38 S16 Ag37 84.44(12) .
Ag37 S16 Ag36 66.58(10) .
C2AA S16 Ag25 120.5(5) .
C2AA S16 Ag36 111.3(5) .
C2AA S16 Ag38 110.5(5) .
C2AA S16 Ag37 129.7(5) .
Ag33 S29 Ag37 108.83(16) .
Ag33 S29 Ag20 83.76(12) .
Ag37 S29 Ag20 122.92(19) .
C95 S29 Ag33 97.6(9) .
C95 S29 Ag37 110.5(9) .
C95 S29 Ag0A 103.7(10) .
C142 S29 Ag33 119.0(7) .
C142 S29 Ag37 112.7(7) .
C142 S29 Ag20 107.4(7) .
Ag0A S29 Ag33 74.2(2) .
Ag0A S29 Ag37 144.8(4) .
Ag38 S30 Ag19 111.97(16) .
Ag38 S30 Ag20 74.33(17) .
Ag20 S30 Ag19 71.96(14) .
C300 S30 Ag19 131.9(8) .
C300 S30 Ag38 109.1(7) .
C22 S30 Ag19 130.9(6) .
C22 S30 Ag38 117.0(6) .
C22 S30 Ag20 124.5(8) .
C6AA O3 Ag11 125.2(7) .
C23 O5 Ag23 127.4(7) .
C23 O6 Ag22 123.9(7) .
C55 O7 Ag32 124.7(8) .
C42 O1 Ag41 128.8(9) .
C64 O11 Ag3 122.9(8) .
C55 O8 Ag31 123.4(8) .
C103 O13 Ag36 125.1(8) .
C6AA O4 Ag12 120.3(7) .
C42 O2 Ag42 123.5(8) .
C9 C8 S8 108.5(8) .
C9 C8 C59 110.5(10) .
C10 C8 S8 107.4(8) .
C10 C8 C9 112.0(11) .
C10 C8 C59 110.8(11) .
C59 C8 S8 107.4(8) .
C7AA O9 Ag34 121.4(8) .
C7AA O10 Ag33 128.7(8) .
C4 C3 S24 106.8(8) .
C4 C3 C27 110.9(11) .
C27 C3 S24 105.5(8) .
C28 C3 S24 108.6(9) .
C28 C3 C4 112.2(11) .
C28 C3 C27 112.5(10) .
C41 C11 S13 108.3(7) .
C40 C11 S13 108.9(8) .
C40 C11 C41 110.0(11) .
C40 C11 C111 111.4(11) .
C111 C11 S13 107.2(10) .
C111 C11 C41 110.9(10) .
C64 O12 Ag7 122.7(9) .
C8AA C5 S10 107.1(7) .
C6 C5 S10 106.4(8) .
C6 C5 C8AA 111.0(11) .
C6 C5 C65 114.3(10) .
C65 C5 S10 107.3(8) .
C65 C5 C8AA 110.4(10) .
C21 C20 S17 107.4(7) .
C21 C20 C34 111.5(10) .
C21 C20 C33 111.1(11) .
C34 C20 S17 107.5(8) .
C34 C20 C33 111.8(11) .
C33 C20 S17 107.2(8) .
O5 C23 O6 130.0(10) .
O5 C23 C92 116.1(11) .
O6 C23 C92 113.7(11) .
C18 C17 S11 108.6(7) .
C18 C17 C19 110.7(11) .
C18 C17 C63 110.2(10) .
C19 C17 S11 108.4(8) .
C19 C17 C63 109.7(10) .
C63 C17 S11 109.2(10) .
O3 C6AA O4 131.7(10) .
O3 C6AA C26 113.2(10) .
O4 C6AA C26 115.1(10) .
C2 C1 S21 108.9(8) .
C2 C1 C69 113.0(11) .
C35 C1 S21 107.9(8) .
C35 C1 C2 112.1(10) .
C35 C1 C69 110.1(10) .
C69 C1 S21 104.4(8) .
C14 C12 S19 107.0(8) .
C13 C12 S19 109.4(8) .
C13 C12 C14 112.3(11) .
C13 C12 C62 112.5(10) .
C62 C12 S19 106.5(9) .
C62 C12 C14 108.8(10) .
C0AA C15 S20 107.4(8) .
C70 C15 S20 107.5(9) .
C70 C15 C0AA 110.7(11) .
C9AA C15 S20 106.9(9) .
C9AA C15 C0AA 112.7(11) .
C9AA C15 C70 111.3(11) .
F4 C26 C6AA 111.9(9) .
F5 C26 C6AA 113.3(9) .
F5 C26 F4 107.3(10) .
F5 C26 F6 107.4(10) .
F6 C26 C6AA 110.9(10) .
F6 C26 F4 105.7(9) .
F3 C25 F1 108.5(11) .
F3 C25 F2 108.2(11) .
F3 C25 C7AA 112.9(13) .
F1 C25 F2 108.4(13) .
F1 C25 C7AA 109.7(11) .
F2 C25 C7AA 109.0(12) .
O9 C7AA C25 116.2(13) .
O10 C7AA O9 130.4(12) .
O10 C7AA C25 113.4(13) .
C49 C47 S18 105.3(8) .
C49 C47 C50 109.2(11) .
C50 C47 S18 106.5(9) .
C48 C47 S18 107.7(8) .
C48 C47 C49 114.6(11) .
C48 C47 C50 112.9(11) .
O11 C64 C115 115.0(13) .
O12 C64 O11 128.5(12) .
O12 C64 C115 116.5(13) .
O7 C55 O8 129.2(11) .
O7 C55 C56 117.1(12) .
O8 C55 C56 113.7(12) .
C103 O14 Ag37 122.1(9) .
C61 C2AA S16 105.7(9) .
C61 C2AA C109 111.4(11) .
C108 C2AA S16 107.8(9) .
C108 C2AA C61 113.5(14) .
C108 C2AA C109 114.3(13) .
C109 C2AA S16 103.2(11) .
O1 C42 O2 130.6(13) .
O1 C42 C102 117.1(14) .
O2 C42 C102 112.3(13) .
C32 C30 S12 106.8(10) .
C32 C30 C31 114.0(11) .
C32 C30 C110 111.3(13) .
C31 C30 S12 106.1(10) .
C31 C30 C110 109.8(12) .
C110 C30 S12 108.5(8) .
C89 C45 S23 108.7(9) .
C89 C45 C90B 100.4(13) .
C89 C45 C73 102.8(14) .
C90B C45 S23 97.3(11) .
C91B C45 S23 110.3(16) .
C91B C45 C89 128.4(19) .
C91B C45 C90B 106.7(17) .
C68 C45 S23 111.3(15) .
C68 C45 C89 123.1(16) .
C68 C45 C73 104.2(17) .
C73 C45 S23 104.6(12) .
C1AA C51 S22 108.1(10) .
C1AA C51 C107 111.9(12) .
C1AA C51 C99B 100.9(16) .
C107 C51 S22 108.8(10) .
C107 C51 C99B 122.3(17) .
C99B C51 S22 103.9(12) .
C99A C51 S22 106.9(12) .
C99A C51 C1AA 123.0(18) .
C99A C51 C107 97.3(19) .
C37 C36 S9 109.3(9) .
C38 C36 S9 106.6(9) .
C38 C36 C37 109.8(11) .
C39 C36 S9 106.8(8) .
C39 C36 C37 111.4(12) .
C39 C36 C38 112.7(12) .
C67 C66 S15 106.9(10) .
C67 C66 C88 111.7(13) .
C87 C66 S15 108.2(9) .
C87 C66 C67 112.3(13) .
C87 C66 C88 109.2(13) .
C88 C66 S15 108.3(10) .
C54 C53B S14 114(2) .
C54 C53B C94 129(4) .
C54 C53B C93 116(2) .
C94 C53B S14 100(2) .
C94 C53B C93 97(3) .
C93 C53B S14 94(3) .
C104 C58 S27 108.4(11) .
C106 C58 S27 104.8(12) .
C106 C58 C104 102.5(17) .
C1D C58 S27 108.9(15) .
C1D C58 C104 105.1(18) .
C1D C58 C106 126.1(19) .
C44B C43 S28 108.4(11) .
C44B C43 C100 114.9(15) .
C44B C43 C101 105.8(17) .
C100 C43 S28 105.6(8) .
C100 C43 C44A 101.4(17) .
C101 C43 S28 109.6(10) .
C101 C43 C100 112.5(12) .
C101 C43 C44A 125.8(18) .
C44A C43 S28 99.9(13) .
C141 C46 S25 109.0(10) .
C141 C46 C16 132.2(18) .
C141 C46 C1A 101.3(18) .
C141 C46 C1B 81.6(18) .
C16 C46 S25 105.5(12) .
C16 C46 C1A 102.5(16) .
C1A C46 S25 102.4(12) .
C1B C46 S25 110.0(14) .
C1C C46 S25 113.9(16) .
C1C C46 C141 126.5(19) .
C1C C46 C1B 111(2) .
C81 C57 S26 106.5(12) .
C81 C57 C80B 110.8(15) .
C82 C57 S26 108.1(12) .
C82 C57 C81 112.2(16) .
C82 C57 C80B 111.7(16) .
C80B C57 S26 107.3(11) .
F12 C56 C55 112.7(12) .
F11 C56 F12 103.7(13) .
F11 C56 C55 112.6(13) .
F10 C56 F12 109.2(14) .
F10 C56 F11 107.1(14) .
F10 C56 C55 111.2(12) .
C84 C83 S31 108.9(11) .
C84 C83 C86 110.5(15) .
C84 C83 C85 111.6(13) .
C86 C83 S31 109.6(9) .
C86 C83 C85 111.1(13) .
C85 C83 S31 104.9(11) .
F24 C143 C103 112.6(12) .
F24 C143 F25 105.6(13) .
F24 C143 F26 116.6(18) .
F25 C143 C103 110.8(15) .
F26 C143 C103 111.2(13) .
F26 C143 F25 98.9(13) .
O13 C103 C143 112.4(14) .
O14 C103 O13 130.7(13) .
O14 C103 C143 116.8(14) .
F13 C92 C23 115.9(12) .
F13 C92 F14 109.9(12) .
F13 C92 F15 102.4(15) .
F14 C92 C23 111.5(15) .
F14 C92 F15 107.5(13) .
F15 C92 C23 109.0(11) .
F20 C102 C42 112.5(13) .
F22 C102 C42 111.4(14) .
F22 C102 F20 107.0(16) .
F21 C102 C42 113.9(16) .
F21 C102 F20 104.3(15) .
F21 C102 F22 107.2(12) .
C98 C95 S29 115(2) .
C98 C95 C97 131(3) .
C98 C95 C96 111(3) .
C97 C95 S29 95.9(17) .
C96 C95 S29 101(2) .
C96 C95 C97 98(2) .
C46 C141 C1B 54.0(14) .
F16 C115 C64 113.6(14) .
F18 C115 C64 109.9(15) .
F18 C115 F16 103.5(15) .
F17 C115 C64 113.2(15) .
F17 C115 F16 106.2(17) .
F17 C115 F18 109.8(16) .
C303 C300 S30 95.5(19) .
C301 C300 S30 114.2(17) .
C301 C300 C303 115(2) .
C301 C300 C302 114(2) .
C302 C300 S30 109.2(17) .
C302 C300 C303 107(2) .
N30 C350 C351 173(3) .
N21 C29 C5AA 113(4) .
C60 C52 C3AA 100(7) 2_655
N100 C52 C60 146(10) .
N100 C52 C3AA 114(10) 2_655
O48 C3AA C52 126(10) 2_645
C7 C22 S30 108.8(15) .
C7 C22 C500 99.7(17) .
C500 C22 S30 100.5(16) .
C24 C22 S30 119.4(18) .
C24 C22 C7 116(2) .
C24 C22 C500 109.8(18) .
C97 C142 S29 107.6(15) .
C154 C142 S29 112.2(15) .
C154 C142 C97 119.5(19) .
C182 C142 S29 102.3(15) .
C182 C142 C97 105.2(19) .
C182 C142 C154 108.4(18) .
C46 C1B C141 44.3(11) .
C54 C53A S14 101.8(16) .
C94 C53A S14 108.9(12) .
C94 C53A C54 98(2) .
C93 C53A S14 121(2) .
C93 C53A C54 108.6(18) .
C93 C53A C94 115.0(17) .
S22 Ag0A Ag33 83.9(2) .
S29 Ag0A Ag33 54.02(18) .
S29 Ag0A S22 134.6(4) .
Ag9 Ag1A Ag26 86.7(3) .
S9 Ag1A Ag9 77.6(3) .
S9 Ag1A Ag26 54.0(3) .
S9 Ag1A S3 125.5(5) .
S9 Ag1A S31 136.3(7) .
S3 Ag1A Ag9 49.8(2) .
S3 Ag1A Ag26 103.4(5) .
S3 Ag1A S31 85.6(3) .
S31 Ag1A Ag9 114.8(4) .
S31 Ag1A Ag26 156.6(4) .

loop_
_geom_bond_atom_site_label_1
_geom_bond_atom_site_label_2
_geom_bond_distance
_geom_bond_site_symmetry_2
Ag1 Ag16 3.0966(11) .
Ag1 Ag40 3.2770(12) .
Ag1 Ag9 2.9189(11) .
Ag1 Ag10 2.8063(11) .
Ag1 Ag11 3.1521(11) .
Ag1 Ag3 2.9054(12) .
Ag1 Ag4 2.9010(11) .
Ag1 S7 2.905(3) .
Ag1 S1 2.559(3) .
Ag1 S2 2.560(3) .
Ag21 Ag16 3.1481(12) .
Ag21 Ag8 2.8823(11) .
Ag21 Ag22 2.8880(11) .
Ag21 Ag29 3.2850(12) .
Ag21 Ag9 2.8492(11) .
Ag21 Ag4 3.1984(13) .
Ag21 Ag24 3.0041(12) .
Ag21 S5 2.435(3) .
Ag21 S6 2.522(3) .
Ag16 Ag8 2.9898(11) .
Ag16 Ag2 3.0567(11) .
Ag16 Ag23 3.0937(11) .
Ag16 Ag18 2.9193(11) .
Ag16 Ag10 3.1651(11) .
Ag16 Ag28 3.0636(12) .
Ag16 S5 2.522(3) .
Ag16 S7 2.770(3) .
Ag16 S4 2.623(3) .
Ag8 Ag9 3.2731(12) .
Ag8 Ag17 2.9562(11) .
Ag8 Ag18 3.0060(12) .
Ag8 Ag25 2.9602(13) .
Ag8 Ag30 2.9699(12) .
Ag8 S6 2.545(3) .
Ag8 S2 2.728(3) .
Ag8 S4 2.494(3) .
Ag39 Ag2 2.9982(12) .
Ag39 Ag27 3.2461(11) .
Ag39 Ag28 3.1971(11) .
Ag39 S17 2.383(3) .
Ag39 S21 2.395(3) .
Ag2 Ag41 3.0828(11) .
Ag2 Ag5 3.1649(12) .
Ag2 S5 2.880(3) .
Ag2 S7 2.483(2) .
Ag2 S1 2.940(3) .
Ag2 S19 2.488(2) .
Ag22 Ag29 2.9401(12) .
Ag22 Ag23 3.1390(12) .
Ag22 Ag24 3.0845(12) .
Ag22 S5 2.569(3) .
Ag22 S8 2.602(3) .
Ag22 S20 2.900(3) .
Ag22 O6 2.260(7) .
Ag40 Ag3 3.0146(13) .
Ag40 Ag44 3.1889(13) .
Ag40 S18 2.404(3) .
Ag40 S24 2.405(3) .
Ag29 Ag4 2.9856(12) .
Ag29 Ag31 3.3752(13) .
Ag29 Ag14 3.1732(13) .
Ag29 S8 2.560(3) .
Ag29 S10 2.489(3) .
Ag29 S3 2.731(3) .
Ag27 Ag28 3.1455(12) .
Ag27 Ag44 3.1932(12) .
Ag27 S7 2.851(3) .
Ag27 S21 2.385(2) .
Ag27 S28 2.389(3) .
Ag23 Ag18 3.1662(11) .
Ag23 S5 2.593(3) .
Ag23 S17 2.551(3) .
Ag23 S20 2.759(3) .
Ag23 O5 2.379(7) .
Ag9 Ag4 2.9256(11) .
Ag9 Ag12 2.8869(11) .
Ag9 Ag30 3.3622(13) .
Ag9 Ag15 3.139(2) .
Ag9 S2 2.433(3) .
Ag9 S3 2.419(3) .
Ag9 Ag1A 2.999(11) .
Ag17 Ag10 3.0238(11) .
Ag17 Ag33 2.8803(13) .
Ag17 Ag37 3.3287(18) .
Ag17 S4 2.818(3) .
Ag17 S11 2.552(3) .
Ag17 S14 2.474(3) .
Ag18 Ag25 3.2049(12) .
Ag18 Ag19 3.1142(14) .
Ag18 Ag38 2.9423(13) .
Ag18 S4 2.435(3) .
Ag18 S20 2.382(3) .
Ag41 Ag42 3.1308(13) .
Ag41 S18 2.503(3) .
Ag41 S19 2.667(3) .
Ag41 S21 2.606(3) .
Ag41 O1 2.343(7) .
Ag10 Ag28 3.0719(12) .
Ag10 Ag44 3.1182(13) .
Ag10 S7 2.565(2) .
Ag10 S2 2.659(3) .
Ag10 S11 2.508(3) .
Ag11 Ag3 3.0223(12) .
Ag11 Ag12 2.9765(13) .
Ag11 S2 2.620(3) .
Ag11 S12 2.783(3) .
Ag11 S24 2.522(3) .
Ag11 O3 2.365(7) .
Ag3 Ag13 3.2011(13) .
Ag3 Ag7 2.8921(12) .
Ag3 S1 2.575(2) .
Ag3 S12 2.477(3) .
Ag3 O11 2.357(8) .
Ag4 Ag5 2.9573(12) .
Ag4 Ag13 2.9375(13) .
Ag4 Ag7 3.0685(14) .
Ag4 S1 2.424(3) .
Ag4 S3 2.428(3) .
Ag28 Ag34 3.1145(12) .
Ag28 Ag19 2.9566(14) .
Ag28 S7 2.426(3) .
Ag28 S22 2.427(3) .
Ag24 Ag25 3.1477(12) .
Ag24 Ag35 2.9611(13) .
Ag24 S6 2.821(3) .
Ag24 S8 2.690(3) .
Ag24 S20 2.481(3) .
Ag24 S25 2.637(3) .
Ag25 Ag36 3.0420(12) .
Ag25 Ag45 2.9601(13) .
Ag25 Ag38 3.3784(15) .
Ag25 S6 2.409(3) .
Ag25 S16 2.403(3) .
Ag5 S5 2.866(3) .
Ag5 S1 2.951(2) .
Ag5 S19 2.507(3) .
Ag5 S10 2.461(3) .
Ag44 S24 2.407(3) .
Ag44 S28 2.405(3) .
Ag13 Ag7 3.0645(14) .
Ag13 Ag15 3.231(2) .
Ag13 S12 2.524(3) .
Ag13 S3 2.772(3) .
Ag13 S15 2.566(3) .
Ag13 S31 2.957(4) .
Ag26 Ag35 3.0962(12) .
Ag26 Ag30 3.1626(14) .
Ag26 Ag45 3.0552(15) .
Ag26 S6 2.844(3) .
Ag26 S9 2.669(3) .
Ag26 S13 2.550(3) .
Ag26 S27 2.592(3) .
Ag26 Ag1A 3.262(14) .
Ag31 Ag32 3.0461(14) .
Ag31 Ag43 3.1019(14) .
Ag31 S10 2.755(3) .
Ag31 S23 2.517(3) .
Ag31 S15 2.572(3) .
Ag31 O8 2.376(8) .
Ag14 Ag35 3.3561(15) .
Ag14 Ag43 2.9754(14) .
Ag14 S8 2.808(3) .
Ag14 S3 2.842(3) .
Ag14 S23 2.524(3) .
Ag14 S13 2.470(3) .
Ag36 Ag45 3.3538(14) .
Ag36 Ag37 3.0212(15) .
Ag36 S14 2.663(3) .
Ag36 S27 2.517(4) .
Ag36 S16 2.752(4) .
Ag36 O13 2.330(8) .
Ag12 Ag15 3.158(2) .
Ag12 S2 2.833(3) .
Ag12 S9 2.584(3) .
Ag12 S12 2.585(4) .
Ag12 O4 2.284(7) .
Ag35 Ag45 2.9167(14) .
Ag35 S13 2.433(4) .
Ag35 S25 2.460(4) .
Ag30 S9 2.537(4) .
Ag30 S14 2.505(3) .
Ag32 Ag7 2.8564(13) .
Ag32 S10 2.639(3) .
Ag32 S15 2.844(3) .
Ag32 S26 2.546(4) .
Ag32 O7 2.325(8) .
Ag43 S23 2.405(3) .
Ag43 S31 2.370(3) .
Ag6 Ag7 3.0079(15) .
Ag6 Ag42 2.8477(15) .
Ag6 S1 2.921(3) .
Ag6 S18 2.400(3) .
Ag6 S26 2.415(4) .
Ag33 Ag34 3.1072(14) .
Ag33 Ag20 3.319(3) .
Ag33 S11 2.488(3) .
Ag33 S29 2.398(4) .
Ag33 O10 2.322(10) .
Ag33 Ag0A 2.852(7) .
Ag7 S1 2.573(3) .
Ag7 S15 2.471(3) .
Ag7 O12 2.341(10) .
Ag45 S25 2.406(3) .
Ag45 S27 2.383(4) .
Ag15 S9 2.472(4) .
Ag15 S3 2.918(3) .
Ag15 S31 2.400(5) .
Ag34 S11 2.629(3) .
Ag34 S22 2.554(4) .
Ag34 S28 2.584(3) .
Ag34 O9 2.344(9) .
Ag42 S19 2.526(3) .
Ag42 S26 2.473(4) .
Ag42 O2 2.247(11) .
Ag19 Ag20 2.933(2) .
Ag19 S17 2.447(3) .
Ag19 S4 2.935(3) .
Ag19 S30 2.536(4) .
Ag38 Ag20 2.940(2) .
Ag38 S16 2.391(3) .
Ag38 S30 2.411(4) .
Ag37 S14 2.653(4) .
Ag37 S16 2.752(4) .
Ag37 S29 2.468(4) .
Ag37 O14 2.333(10) .
Ag20 S4 2.931(3) .
Ag20 S22 2.624(4) .
Ag20 S29 2.569(5) .
Ag20 S30 2.456(6) .
S17 C20 1.893(11) .
S8 C8 1.882(10) .
S18 C47 1.864(11) .
S19 C12 1.879(12) .
S20 C15 1.868(12) .
S21 C1 1.894(11) .
S9 C36 1.891(12) .
S9 Ag1A 2.305(13) .
S10 C5 1.903(11) .
S11 C17 1.865(12) .
S12 C30 1.882(13) .
S22 C51 1.868(13) .
S22 Ag0A 2.505(8) .
S3 Ag1A 2.718(13) .
S23 C45 1.885(13) .
S13 C11 1.871(12) .
S14 C53B 2.02(4) .
S14 C53A 1.81(2) .
S15 C66 1.879(12) .
S24 C3 1.896(11) .
S25 C46 1.898(14) .
S26 C57 1.873(14) .
S27 C58 1.882(14) .
S28 C43 1.887(12) .
S31 C83 1.880(15) .
S31 Ag1A 2.843(14) .
S16 C2AA 1.916(14) .
S29 C95 1.99(3) .
S29 C142 1.81(2) .
S29 Ag0A 2.328(8) .
S30 C300 1.90(3) .
S30 C22 1.94(2) .
O3 C6AA 1.235(14) .
O5 C23 1.241(14) .
O6 C23 1.262(14) .
O7 C55 1.233(15) .
O1 C42 1.186(16) .
O11 C64 1.240(15) .
O8 C55 1.251(15) .
O13 C103 1.261(17) .
O4 C6AA 1.249(14) .
O2 C42 1.248(17) .
C8 C9 1.527(17) .
C8 C10 1.503(16) .
C8 C59 1.553(17) .
O9 C7AA 1.244(17) .
O10 C7AA 1.209(17) .
C3 C4 1.544(19) .
C3 C27 1.545(15) .
C3 C28 1.522(17) .
C14 C12 1.566(17) .
C11 C41 1.567(15) .
C11 C40 1.496(18) .
C11 C111 1.516(19) .
O12 C64 1.219(16) .
C18 C17 1.530(18) .
C13 C12 1.496(18) .
C19 C17 1.541(16) .
C8AA C5 1.560(17) .
C5 C6 1.524(17) .
C5 C65 1.526(17) .
C20 C21 1.519(16) .
C20 C34 1.530(18) .
C20 C33 1.556(18) .
C0AA C15 1.546(17) .
C2 C1 1.541(18) .
C23 C92 1.540(18) .
C17 C63 1.542(16) .
C6AA C26 1.564(15) .
C1 C35 1.525(16) .
C1 C69 1.544(17) .
C12 C62 1.544(16) .
C15 C70 1.541(17) .
C15 C9AA 1.537(19) .
F4 C26 1.347(13) .
F5 C26 1.293(14) .
F3 C25 1.329(16) .
F6 C26 1.341(13) .
F1 C25 1.331(14) .
F2 C25 1.340(17) .
C25 C7AA 1.555(18) .
F13 C92 1.277(18) .
F12 C56 1.319(17) .
F14 C92 1.295(19) .
F11 C56 1.294(18) .
F15 C92 1.354(18) .
F10 C56 1.286(16) .
C47 C49 1.546(17) .
C47 C50 1.577(18) .
C47 C48 1.510(19) .
C64 C115 1.54(2) .
C55 C56 1.552(17) .
O14 C103 1.211(18) .
C44B C43 1.47(2) .
C32 C30 1.49(2) .
C2AA C61 1.547(19) .
C2AA C108 1.50(2) .
C2AA C109 1.58(2) .
C42 C102 1.56(2) .
C30 C31 1.554(18) .
C30 C110 1.57(2) .
C37 C36 1.54(2) .
C1AA C51 1.528(19) .
C45 C89 1.52(2) .
C45 C90B 1.74(3) .
C45 C91B 1.29(3) .
C45 C68 1.42(3) .
C45 C73 1.69(3) .
C51 C107 1.55(2) .
C51 C99B 1.70(3) .
C51 C99A 1.51(3) .
C36 C38 1.54(2) .
C36 C39 1.529(18) .
C66 C67 1.51(2) .
C66 C87 1.512(18) .
C66 C88 1.58(2) .
C53B C54 1.23(6) .
C53B C94 1.59(3) .
C53B C93 1.76(5) .
C58 C104 1.56(3) .
C58 C106 1.49(2) .
C58 C1D 1.48(3) .
C43 C100 1.535(15) .
C43 C101 1.53(2) .
C43 C44A 1.75(4) .
C46 C141 1.44(2) .
C46 C16 1.58(3) .
C46 C1A 1.66(3) .
C46 C1B 1.67(4) .
C46 C1C 1.32(3) .
C57 C81 1.50(2) .
C57 C82 1.50(3) .
C57 C80B 1.59(3) .
C54 C53A 1.76(5) .
C83 C84 1.50(2) .
C83 C86 1.55(2) .
C83 C85 1.60(2) .
C143 C103 1.56(2) .
C143 F24 1.248(19) .
C143 F25 1.319(18) .
C143 F26 1.283(15) .
C94 C53A 1.60(3) .
C102 F20 1.36(2) .
C102 F22 1.333(17) .
C102 F21 1.31(2) .
C93 C53A 1.37(3) .
C95 C98 1.38(4) .
C95 C97 1.67(4) .
C95 C96 1.53(5) .
C97 C142 1.56(3) .
C141 C1B 2.04(5) .
F16 C115 1.35(2) .
F18 C115 1.34(2) .
F17 C115 1.29(2) .
C300 C303 1.58(4) .
C300 C301 1.52(3) .
C300 C302 1.53(4) .
C350 C351 1.63(4) .
C350 N30 1.22(4) .
C5AA C29 1.79(4) .
N21 C29 1.44(4) .
O3AA C4AA 1.79(17) .
O48 C3AA 1.74(14) .
C52 C60 1.69(4) .
C52 C3AA 1.83(15) 2_655
C52 N100 1.22(5) .
C3AA C52 1.83(15) 2_645
C7 C22 1.60(3) .
C500 C22 1.63(3) .
C22 C24 1.44(4) .
C142 C154 1.55(3) .
C142 C182 1.54(3) .

loop_
_geom_torsion_atom_site_label_1
_geom_torsion_atom_site_label_2
_geom_torsion_atom_site_label_3
_geom_torsion_atom_site_label_4
_geom_torsion
Ag39 S17 C20 C21 -37.5(9)
Ag39 S17 C20 C34 82.7(8)
Ag39 S17 C20 C33 -157.0(8)
Ag39 S21 C1 C2 52.9(9)
Ag39 S21 C1 C35 -69.0(9)
Ag39 S21 C1 C69 173.9(8)
Ag2 S19 C12 C14 -51.3(10)
Ag2 S19 C12 C13 70.6(9)
Ag2 S19 C12 C62 -167.5(7)
Ag22 S8 C8 C9 -50.6(8)
Ag22 S8 C8 C10 -171.9(9)
Ag22 S8 C8 C59 68.8(8)
Ag22 S20 C15 C0AA -100.6(10)
Ag22 S20 C15 C70 140.2(8)
Ag22 S20 C15 C9AA 20.6(11)
Ag22 O6 C23 O5 -1.1(18)
Ag22 O6 C23 C92 -175.4(9)
Ag40 S18 C47 C49 179.6(8)
Ag40 S18 C47 C50 63.7(9)
Ag40 S18 C47 C48 -57.6(9)
Ag40 S24 C3 C4 -66.4(9)
Ag40 S24 C3 C27 175.5(7)
Ag40 S24 C3 C28 54.8(9)
Ag29 S8 C8 C9 -124.4(7)
Ag29 S8 C8 C10 114.3(9)
Ag29 S8 C8 C59 -5.0(9)
Ag27 S21 C1 C2 -41.3(9)
Ag27 S21 C1 C35 -163.2(7)
Ag27 S21 C1 C69 79.7(9)
Ag27 S28 C43 C44B 57.8(17)
Ag27 S28 C43 C100 -178.6(9)
Ag27 S28 C43 C101 -57.3(9)
Ag27 S28 C43 C44A 76.5(16)
Ag23 S17 C20 C21 -170.7(7)
Ag23 S17 C20 C34 -50.5(9)
Ag23 S17 C20 C33 69.8(10)
Ag23 S20 C15 C0AA -18.0(11)
Ag23 S20 C15 C70 -137.2(8)
Ag23 S20 C15 C9AA 103.2(8)
Ag23 O5 C23 O6 5.4(19)
Ag23 O5 C23 C92 179.6(9)
Ag17 S11 C17 C18 60.1(8)
Ag17 S11 C17 C19 -179.6(7)
Ag17 S11 C17 C63 -60.1(9)
Ag17 S14 C53A C54 -68.7(15)
Ag17 S14 C53A C94 -171.9(18)
Ag17 S14 C53A C93 52(3)
Ag18 S20 C15 C0AA 68.6(10)
Ag18 S20 C15 C70 -50.6(10)
Ag18 S20 C15 C9AA -170.2(7)
Ag41 S18 C47 C49 -49.9(10)
Ag41 S18 C47 C50 -165.8(8)
Ag41 S18 C47 C48 72.8(8)
Ag41 S19 C12 C14 -135.2(7)
Ag41 S19 C12 C13 -13.3(10)
Ag41 S19 C12 C62 108.6(8)
Ag41 S21 C1 C2 177.4(7)
Ag41 S21 C1 C35 55.5(9)
Ag41 S21 C1 C69 -61.6(9)
Ag41 O1 C42 O2 -6(2)
Ag41 O1 C42 C102 178.4(10)
Ag10 S11 C17 C18 -23.0(9)
Ag10 S11 C17 C19 97.4(9)
Ag10 S11 C17 C63 -143.2(7)
Ag11 S12 C30 C32 149.9(9)
Ag11 S12 C30 C31 28.0(11)
Ag11 S12 C30 C110 -90.0(10)
Ag11 S24 C3 C4 55.8(9)
Ag11 S24 C3 C27 -62.3(9)
Ag11 S24 C3 C28 177.0(8)
Ag11 O3 C6AA O4 5(2)
Ag11 O3 C6AA C26 -174.9(7)
Ag3 S12 C30 C32 -133.2(9)
Ag3 S12 C30 C31 104.8(9)
Ag3 S12 C30 C110 -13.1(11)
Ag3 O11 C64 O12 21(2)
Ag3 O11 C64 C115 -159.0(11)
Ag28 S22 C51 C1AA -14.5(12)
Ag28 S22 C51 C107 107.1(9)
Ag28 S22 C51 C99B -121.2(15)
Ag28 S22 C51 C99A -148.8(18)
Ag24 S8 C8 C9 24.7(9)
Ag24 S8 C8 C10 -96.6(9)
Ag24 S8 C8 C59 144.2(7)
Ag24 S20 C15 C0AA 176.5(8)
Ag24 S20 C15 C70 57.3(10)
Ag24 S20 C15 C9AA -62.3(9)
Ag24 S25 C46 C141 -18.0(19)
Ag24 S25 C46 C16 128.4(11)
Ag24 S25 C46 C1A -124.7(12)
Ag24 S25 C46 C1B 69.9(16)
Ag24 S25 C46 C1C -165.2(18)
Ag5 S19 C12 C14 41.5(9)
Ag5 S19 C12 C13 163.3(7)
Ag5 S19 C12 C62 -74.8(9)
Ag44 S24 C3 C4 -156.7(7)
Ag44 S24 C3 C27 85.3(9)
Ag44 S24 C3 C28 -35.5(9)
Ag44 S28 C43 C44B 150.8(15)
Ag44 S28 C43 C100 -85.6(11)
Ag44 S28 C43 C101 35.8(9)
Ag44 S28 C43 C44A 169.6(15)
Ag13 S12 C30 C32 -46.2(11)
Ag13 S12 C30 C31 -168.2(8)
Ag13 S12 C30 C110 73.9(10)
Ag13 S15 C66 C67 108.8(10)
Ag13 S15 C66 C87 -12.4(12)
Ag13 S15 C66 C88 -130.7(9)
Ag13 S31 C83 C84 168.9(11)
Ag13 S31 C83 C86 48(2)
Ag13 S31 C83 C85 -71(2)
Ag26 S9 C36 C37 157.7(8)
Ag26 S9 C36 C38 -83.7(9)
Ag26 S9 C36 C39 37.0(12)
Ag26 S13 C11 C41 136.2(8)
Ag26 S13 C11 C40 16.6(10)
Ag26 S13 C11 C111 -104.1(9)
Ag26 S27 C58 C104 20.3(15)
Ag26 S27 C58 C106 129.1(14)
Ag26 S27 C58 C1D -93.6(16)
Ag31 S23 C45 C89 36.7(12)
Ag31 S23 C45 C90B -67.0(10)
Ag31 S23 C45 C91B -177.8(16)
Ag31 S23 C45 C68 -102.1(15)
Ag31 S23 C45 C73 146.0(11)
Ag31 S15 C66 C67 -24.2(12)
Ag31 S15 C66 C87 -145.4(10)
Ag31 S15 C66 C88 96.3(10)
Ag31 O8 C55 O7 17.9(19)
Ag31 O8 C55 C56 -162.7(8)
Ag14 S8 C8 C9 158.2(7)
Ag14 S8 C8 C10 36.9(10)
Ag14 S8 C8 C59 -82.4(8)
Ag14 S23 C45 C89 -128.1(9)
Ag14 S23 C45 C90B 128.3(9)
Ag14 S23 C45 C91B 17.4(18)
Ag14 S23 C45 C68 93.2(16)
Ag14 S23 C45 C73 -18.8(13)
Ag14 S13 C11 C41 -42.5(10)
Ag14 S13 C11 C40 -162.2(7)
Ag14 S13 C11 C111 77.1(9)
Ag36 S14 C53A C54 138.2(9)
Ag36 S14 C53A C94 35(3)
Ag36 S14 C53A C93 -101(2)
Ag36 S27 C58 C104 -158.4(11)
Ag36 S27 C58 C106 -49.6(16)
Ag36 S27 C58 C1D 87.7(16)
Ag36 O13 C103 O14 -14(3)
Ag36 O13 C103 C143 162.5(9)
Ag12 S9 C36 C37 -28.0(10)
Ag12 S9 C36 C38 90.7(9)
Ag12 S9 C36 C39 -148.6(10)
Ag12 S12 C30 C32 75.4(10)
Ag12 S12 C30 C31 -46.6(11)
Ag12 S12 C30 C110 -164.6(8)
Ag12 O4 C6AA O3 3(2)
Ag12 O4 C6AA C26 -177.7(8)
Ag35 S13 C11 C41 52.4(9)
Ag35 S13 C11 C40 -67.2(9)
Ag35 S13 C11 C111 172.1(8)
Ag35 S25 C46 C141 -103.0(16)
Ag35 S25 C46 C16 43.4(13)
Ag35 S25 C46 C1A 150.2(12)
Ag35 S25 C46 C1B -15.2(15)
Ag35 S25 C46 C1C 109.7(19)
Ag30 S9 C36 C37 -120.0(9)
Ag30 S9 C36 C38 -1.3(11)
Ag30 S9 C36 C39 119.4(10)
Ag30 S14 C53A C54 43.9(13)
Ag30 S14 C53A C94 -59(3)
Ag30 S14 C53A C93 164.2(19)
Ag32 S15 C66 C67 -97.7(11)
Ag32 S15 C66 C87 141.2(10)
Ag32 S15 C66 C88 22.9(11)
Ag32 S26 C57 C81 59.8(15)
Ag32 S26 C57 C82 -60.9(14)
Ag32 S26 C57 C80B 178.5(10)
Ag32 O7 C55 O8 -20.6(19)
Ag32 O7 C55 C56 160.1(9)
Ag43 S23 C45 C89 -47.0(11)
Ag43 S23 C45 C90B -150.6(9)
Ag43 S23 C45 C91B 98.5(16)
Ag43 S23 C45 C68 174.3(14)
Ag43 S23 C45 C73 62.3(12)
Ag43 S31 C83 C84 -45.3(13)
Ag43 S31 C83 C86 -166.3(10)
Ag43 S31 C83 C85 74.4(10)
Ag6 S18 C47 C49 57.8(10)
Ag6 S18 C47 C50 -58.1(9)
Ag6 S18 C47 C48 -179.5(7)
Ag6 S26 C57 C81 -168.4(11)
Ag6 S26 C57 C82 70.9(14)
Ag6 S26 C57 C80B -49.7(14)
Ag33 S11 C17 C18 135.6(7)
Ag33 S11 C17 C19 -104.0(8)
Ag33 S11 C17 C63 15.4(9)
Ag33 S29 C142 C97 41.6(17)
Ag33 S29 C142 C154 175.1(12)
Ag33 S29 C142 C182 -69.0(16)
Ag33 O10 C7AA O9 -16(3)
Ag33 O10 C7AA C25 164.4(10)
Ag7 S15 C66 C67 -167.4(9)
Ag7 S15 C66 C87 71.4(11)
Ag7 S15 C66 C88 -46.9(11)
Ag7 O12 C64 O11 -6(2)
Ag7 O12 C64 C115 173.3(11)
Ag45 S25 C46 C141 174.8(15)
Ag45 S25 C46 C16 -38.8(14)
Ag45 S25 C46 C1A 68.1(13)
Ag45 S25 C46 C1B -97.4(14)
Ag45 S25 C46 C1C 28(2)
Ag45 S27 C58 C104 106.4(12)
Ag45 S27 C58 C106 -144.7(14)
Ag45 S27 C58 C1D -7.4(17)
Ag15 S9 C36 C37 54.1(10)
Ag15 S9 C36 C38 172.8(8)
Ag15 S9 C36 C39 -66.6(11)
Ag15 S31 C83 C84 59.8(12)
Ag15 S31 C83 C86 -61.2(12)
Ag15 S31 C83 C85 179.5(8)
Ag34 S11 C17 C18 -143.2(7)
Ag34 S11 C17 C19 -22.8(10)
Ag34 S11 C17 C63 96.7(8)
Ag34 S22 C51 C1AA 69.4(11)
Ag34 S22 C51 C107 -169.0(8)
Ag34 S22 C51 C99B -37.2(16)
Ag34 S22 C51 C99A -64.9(19)
Ag34 S28 C43 C44B -87.5(15)
Ag34 S28 C43 C100 36.1(12)
Ag34 S28 C43 C101 157.4(7)
Ag34 S28 C43 C44A -68.8(16)
Ag34 O9 C7AA O10 12(2)
Ag34 O9 C7AA C25 -168.1(9)
Ag42 S19 C12 C14 145.7(7)
Ag42 S19 C12 C13 -92.4(8)
Ag42 S19 C12 C62 29.4(9)
Ag42 S26 C57 C81 -91.5(13)
Ag42 S26 C57 C82 147.7(12)
Ag42 S26 C57 C80B 27.1(14)
Ag42 O2 C42 O1 5(2)
Ag42 O2 C42 C102 -178.5(10)
Ag19 S17 C20 C21 85.3(9)
Ag19 S17 C20 C34 -154.5(7)
Ag19 S17 C20 C33 -34.2(10)
Ag19 S30 C300 C303 102.8(16)
Ag19 S30 C300 C301 -137.0(15)
Ag19 S30 C300 C302 -8(2)
Ag38 S30 C300 C303 -109.6(14)
Ag38 S30 C300 C301 11(2)
Ag38 S30 C300 C302 140.0(14)
Ag37 S14 C53A C54 -151.5(11)
Ag37 S14 C53A C94 105(2)
Ag37 S14 C53A C93 -31(2)
Ag37 S29 C142 C97 170.7(12)
Ag37 S29 C142 C154 -55.8(16)
Ag37 S29 C142 C182 60.1(16)
Ag37 O14 C103 O13 14(3)
Ag37 O14 C103 C143 -162.8(10)
Ag20 S22 C51 C1AA -147.6(9)
Ag20 S22 C51 C107 -25.9(11)
Ag20 S22 C51 C99B 105.8(16)
Ag20 S22 C51 C99A 78(2)
Ag20 S29 C142 C97 -50.9(16)
Ag20 S29 C142 C154 82.6(15)
Ag20 S29 C142 C182 -161.4(13)
Ag20 S30 C300 C303 174.7(14)
Ag20 S30 C300 C301 -65.1(18)
Ag20 S30 C300 C302 64.3(16)
S14 C53B C54 C53A 73(9)
S14 C53B C94 C53A -58(4)
S14 C53B C93 C53A 34(5)
S25 C46 C141 C1B 108.4(15)
S25 C46 C1B C141 -107.3(12)
S29 C95 C97 C142 60(2)
O3 C6AA C26 F4 -171.4(10)
O3 C6AA C26 F5 67.1(14)
O3 C6AA C26 F6 -53.7(14)
O5 C23 C92 F13 154.8(13)
O5 C23 C92 F14 -78.5(16)
O5 C23 C92 F15 40.0(19)
O6 C23 C92 F13 -30(2)
O6 C23 C92 F14 96.6(15)
O6 C23 C92 F15 -144.9(13)
O7 C55 C56 F12 8.8(18)
O7 C55 C56 F11 125.7(14)
O7 C55 C56 F10 -114.1(15)
O1 C42 C102 F20 -7(2)
O1 C42 C102 F22 -126.8(15)
O1 C42 C102 F21 111.8(16)
O11 C64 C115 F16 -21(2)
O11 C64 C115 F18 94.8(17)
O11 C64 C115 F17 -142.0(17)
O8 C55 C56 F12 -170.6(12)
O8 C55 C56 F11 -53.8(17)
O8 C55 C56 F10 66.5(18)
O4 C6AA C26 F4 8.9(16)
O4 C6AA C26 F5 -112.6(13)
O4 C6AA C26 F6 126.7(12)
O2 C42 C102 F20 176.6(15)
O2 C42 C102 F22 56(2)
O2 C42 C102 F21 -64.9(17)
O12 C64 C115 F16 159.5(16)
O12 C64 C115 F18 -85(2)
O12 C64 C115 F17 38(2)
F3 C25 C7AA O9 -7.8(18)
F3 C25 C7AA O10 171.8(13)
F1 C25 C7AA O9 -129.0(14)
F1 C25 C7AA O10 50.6(19)
F2 C25 C7AA O9 112.4(16)
F2 C25 C7AA O10 -68.0(17)
C53B S14 C53A C54 21(4)
C53B S14 C53A C94 -82(5)
C53B S14 C53A C93 141(6)
C53B C54 C53A S14 -96(10)
C53B C54 C53A C94 15(9)
C53B C54 C53A C93 135(10)
C53B C94 C53A S14 100(4)
C53B C94 C53A C54 -5(3)
C53B C94 C53A C93 -121(5)
C53B C93 C53A S14 -134(6)
C53B C93 C53A C54 -17(4)
C53B C93 C53A C94 92(6)
C54 C53B C94 C53A 170(6)
C54 C53B C93 C53A 154(7)
C94 C53B C54 C53A -160(12)
C94 C53B C93 C53A -67(5)
C93 C53B C54 C53A -35(9)
C93 C53B C94 C53A 38(3)
C95 S29 C142 C97 80(3)
C95 S29 C142 C154 -146(3)
C95 S29 C142 C182 -30(2)
C95 C97 C142 S29 -85(3)
C95 C97 C142 C154 145(3)
C95 C97 C142 C182 23(2)
C98 C95 C97 C142 -169(5)
C96 C95 C97 C142 -42(2)
C16 C46 C141 C1B -26(2)
C16 C46 C1B C141 157.3(18)
C1A C46 C141 C1B -144.1(18)
C1A C46 C1B C141 98(3)
F24 C143 C103 O13 -69.2(18)
F24 C143 C103 O14 108.1(19)
F25 C143 C103 O13 172.8(13)
F25 C143 C103 O14 -10(2)
F26 C143 C103 O13 64(2)
F26 C143 C103 O14 -118.9(18)
C22 S30 C300 C303 2(2)
C22 S30 C300 C301 122(3)
C22 S30 C300 C302 -108(3)
C1C C46 C141 C1B -110(3)
C1C C46 C1B C141 126(2)
Ag0A S22 C51 C1AA -170.9(9)
Ag0A S22 C51 C107 -49.2(10)
Ag0A S22 C51 C99B 82.5(16)
Ag0A S22 C51 C99A 55(2)
Ag0A S29 C142 C97 -32.7(15)
Ag0A S29 C142 C154 100.8(15)
Ag0A S29 C142 C182 -143.2(15)
Ag1A S9 C36 C37 68.6(11)
Ag1A S9 C36 C38 -172.7(9)
Ag1A S9 C36 C39 -52.0(13)
Ag1A S31 C83 C84 48.3(13)
Ag1A S31 C83 C86 -72.7(13)
Ag1A S31 C83 C85 167.9(9)
